data_4135533
loop_
_publ_author_name
'Li, Jun'
'Daniliuc, Constantin G.'
'Kartha, Kalathil K.'
'Fern\'andez, Gustavo'
'Kehr, Gerald'
'Erker, Gerhard'

_publ_section_title
;
 Introducing the Dihydro-1,3-azaboroles: Convenient Entry by a
 Three-Component Reaction, Synthetic and Photophysical Application
;
_journal_name_full 'Journal of the American Chemical Society'
_journal_paper_doi 10.1021/jacs.0c12236
_journal_year 2021
_chemical_formula_sum 'C26 H23 B F9 N'
_chemical_formula_weight 531.26
_space_group_crystal_system triclinic
_space_group_IT_number 2
_space_group_name_Hall '-P 1'
_space_group_name_H-M_alt 'P -1'
_atom_sites_solution_hydrogens geom
_audit_creation_method 'APEX3 v2016.1-0'
_cell_angle_alpha 109.234(2)
_cell_angle_beta 94.570(2)
_cell_angle_gamma 93.812(2)
_cell_formula_units_Z 8
_cell_length_a 12.5513(8)
_cell_length_b 19.8452(13)
_cell_length_c 21.0373(15)
_cell_measurement_reflns_used 9957
_cell_measurement_temperature 100.(2)
_cell_measurement_theta_max 27.1116
_cell_measurement_theta_min 2.4964
_cell_volume 4907.8(6)
_computing_cell_refinement 'SAINT V8.37A (Bruker AXS Inc., 2015)'
_computing_data_collection
;

APEX3 v2016.1-0 (Bruker AXS Inc., 2016)
;
_computing_data_reduction 'SAINT V8.37A (Bruker AXS Inc., 2015)'
_computing_molecular_graphics 'XP (Sheldrick, 2014)'
_computing_publication_material 'SHELXL-2014/7 (Sheldrick, 2014)'
_computing_structure_refinement 'SHELXL-2014/7 (Sheldrick, 2014)'
_computing_structure_solution 'SHELXL-2014/7 (Sheldrick, 2014)'
_diffrn_ambient_temperature 100.(2)
_diffrn_detector_area_resol_mean 7.3910
_diffrn_measured_fraction_theta_full 0.957
_diffrn_measured_fraction_theta_max 0.957
_diffrn_measurement_device_type 'Bruker D8 Venture PHOTON 100 CMOS'
_diffrn_measurement_method 'omega and phi scans'
_diffrn_radiation_monochromator 'MX mirror'
_diffrn_radiation_type 'Mo K\a'
_diffrn_radiation_wavelength 0.71073
_diffrn_reflns_av_R_equivalents 0.0950
_diffrn_reflns_av_unetI/netI 0.1446
_diffrn_reflns_limit_h_max 14
_diffrn_reflns_limit_h_min -14
_diffrn_reflns_limit_k_max 22
_diffrn_reflns_limit_k_min -23
_diffrn_reflns_limit_l_max 25
_diffrn_reflns_limit_l_min 0
_diffrn_reflns_number 26762
_diffrn_reflns_theta_full 25.03
_diffrn_reflns_theta_max 25.03
_diffrn_reflns_theta_min 2.45
_diffrn_source 'Mo ImS'
_diffrn_source_type 'micro focus tube'
_exptl_absorpt_coefficient_mu 0.131
_exptl_absorpt_correction_T_max 0.75
_exptl_absorpt_correction_T_min 0.52
_exptl_absorpt_correction_type multi-scan
_exptl_absorpt_process_details
;
TWINABS (Sheldrick, 2009)
;
_exptl_crystal_colour colourless
_exptl_crystal_density_diffrn 1.438
_exptl_crystal_density_method 'not measured'
_exptl_crystal_description prism
_exptl_crystal_F_000 2176
_exptl_crystal_size_max 0.396
_exptl_crystal_size_mid 0.173
_exptl_crystal_size_min 0.160
_refine_diff_density_max 0.387
_refine_diff_density_min -0.460
_refine_ls_extinction_method none
_refine_ls_goodness_of_fit_ref 1.005
_refine_ls_hydrogen_treatment constr
_refine_ls_matrix_type full
_refine_ls_number_parameters 1458
_refine_ls_number_reflns 26762
_refine_ls_number_restraints 452
_refine_ls_restrained_S_all 1.020
_refine_ls_R_factor_all 0.1789
_refine_ls_R_factor_gt 0.0825
_refine_ls_shift/su_max 0.005
_refine_ls_shift/su_mean 0.000
_refine_ls_structure_factor_coef Fsqd
_refine_ls_weighting_details 'w=1/[\s^2^(Fo^2^)+(0.0673P)^2^+4.9675P] where P=(Fo^2^+2Fc^2^)/3'
_refine_ls_weighting_scheme calc
_refine_ls_wR_factor_gt 0.1666
_refine_ls_wR_factor_ref 0.2149
_reflns_number_gt 13868
_reflns_number_total 26762
_reflns_threshold_expression 'I > 2\s(I)'
_cod_data_source_file ja0c12236_si_003.cif
_cod_data_source_block erk9560
_cod_database_code 4135533

loop_
_space_group_symop_operation_xyz
'x, y, z'
'-x, -y, -z'

loop_
_atom_site_type_symbol
_atom_site_label
_atom_site_fract_x
_atom_site_fract_y
_atom_site_fract_z
_atom_site_U_iso_or_equiv
_atom_site_adp_type
_atom_site_calc_flag
_atom_site_refinement_flags_adp
_atom_site_refinement_flags_occupancy
_atom_site_refinement_flags_posn
_atom_site_occupancy
_atom_site_disorder_assembly
_atom_site_disorder_group
N N1A 0.6691(4) 0.4470(3) 0.0467(3) 0.0323(13) Uani d . . . 1.0 . .
N N1B 0.2231(4) -0.0445(2) 0.1239(2) 0.0257(11) Uani d . . . 1.0 . .
N N1C 0.8111(4) 0.5288(2) 0.4519(3) 0.0279(12) Uani d . . . 1.0 . .
N N1D 0.2282(4) 1.0298(2) 0.3937(2) 0.0248(11) Uani d . . . 1.0 . .
B B1A 0.7395(6) 0.5686(4) 0.1048(4) 0.0312(18) Uani d . . . 1.0 . .
B B1B 0.2156(5) 0.0732(4) 0.1217(4) 0.0296(16) Uani d . . . 1.0 . .
B B1C 0.7367(6) 0.4081(4) 0.3940(4) 0.0278(17) Uani d . . . 1.0 . .
B B1D 0.2318(5) 0.9100(4) 0.3945(3) 0.0295(16) Uani d . . . 1.0 . .
C C1A 0.7781(5) 0.4519(3) 0.0550(3) 0.0294(15) Uani d . . . 1.0 . .
C C2A 0.8265(5) 0.5205(3) 0.0892(3) 0.0337(16) Uani d . . . 1.0 . .
C C3A 0.6311(5) 0.5183(3) 0.0760(3) 0.0330(16) Uani d . . . 1.0 . .
H H301 0.5855 0.5195 0.1126 0.04 Uiso calc U . R 1.0 . .
H H302 0.59 0.5324 0.041 0.04 Uiso calc U . R 1.0 . .
C C11A 0.8366(5) 0.3873(3) 0.0270(3) 0.0319(16) Uani d . . . 1.0 . .
H H11A 0.8685 0.3846 -0.0157 0.038 Uiso calc U . R 1.0 . .
C C12A 0.9047(5) 0.3607(3) 0.0742(4) 0.0357(17) Uani d . . . 1.0 . .
H H12A 0.9754 0.3451 0.0609 0.043 Uiso calc U . R 1.0 . .
H H12B 0.9022 0.3838 0.1235 0.043 Uiso calc U . R 1.0 . .
C C13A 0.8068(5) 0.3159(3) 0.0335(4) 0.0396(17) Uani d . . . 1.0 . .
H H13A 0.7437 0.3112 0.0577 0.047 Uiso calc U . R 1.0 . .
H H13B 0.8169 0.2726 -0.0048 0.047 Uiso calc U . R 1.0 . .
C C21A 0.9461(5) 0.5338(4) 0.1064(4) 0.0441(19) Uani d . . . 1.0 . .
H H21A 0.9884 0.5081 0.069 0.053 Uiso calc U . R 1.0 . .
C C22A 0.9995(6) 0.6042(3) 0.1528(4) 0.0456(19) Uani d . . . 1.0 . .
H H22A 1.07 0.6211 0.1425 0.055 Uiso calc U . R 1.0 . .
H H22B 0.9533 0.6425 0.1726 0.055 Uiso calc U . R 1.0 . .
C C23A 0.9947(7) 0.5410(4) 0.1761(5) 0.072(3) Uani d . . . 1.0 . .
H H23A 0.9452 0.5401 0.2103 0.087 Uiso calc U . R 1.0 . .
H H23B 1.062 0.5186 0.1801 0.087 Uiso calc U . R 1.0 . .
C C31A 0.7441(5) 0.6539(3) 0.1381(3) 0.0288(15) Uani d . . . 1.0 . .
C C32A 0.7739(5) 0.6982(3) 0.1012(3) 0.0278(14) Uani d . . . 1.0 . .
C C33A 0.7802(4) 0.7723(3) 0.1295(3) 0.0309(15) Uani d . . . 1.0 . .
H H33A 0.8019 0.8011 0.1037 0.037 Uiso calc U . R 1.0 . .
C C34A 0.7552(5) 0.8050(3) 0.1952(3) 0.0351(16) Uani d . . D 1.0 . .
C C38A 0.7679(15) 0.8848(7) 0.2196(8) 0.038(5) Uani d U P D 0.51(3) A 1
F F4A 0.8585(10) 0.9157(7) 0.2071(9) 0.051(4) Uani d U P D 0.51(3) A 1
F F5A 0.6875(14) 0.9092(9) 0.1899(10) 0.035(5) Uani d U P D 0.51(3) A 1
F F6A 0.764(2) 0.9118(6) 0.2860(5) 0.067(5) Uani d U P D 0.51(3) A 1
C C38E 0.7481(15) 0.8832(8) 0.2275(10) 0.042(6) Uani d U P D 0.49(3) A 2
F F4E 0.8470(11) 0.9176(7) 0.2429(14) 0.068(6) Uani d U P D 0.49(3) A 2
F F5E 0.702(2) 0.9110(13) 0.1831(11) 0.061(7) Uani d U P D 0.49(3) A 2
F F6E 0.6946(17) 0.9037(7) 0.2817(6) 0.057(4) Uani d U P D 0.49(3) A 2
C C35A 0.7258(5) 0.7628(3) 0.2330(3) 0.0339(16) Uani d . . . 1.0 . .
H H35A 0.7095 0.7846 0.2781 0.041 Uiso calc U . R 1.0 . .
C C36A 0.7199(5) 0.6883(3) 0.2049(3) 0.0294(15) Uani d . . D 1.0 . .
C C39A 0.6867(16) 0.6472(10) 0.2482(10) 0.051(9) Uani d U P D 0.49(7) B 1
F F7A 0.721(2) 0.6819(12) 0.3140(7) 0.047(5) Uani d U P D 0.49(7) B 1
F F8A 0.5800(14) 0.636(2) 0.2445(17) 0.064(6) Uani d U P D 0.49(7) B 1
F F9A 0.722(3) 0.5822(10) 0.2331(13) 0.048(5) Uani d U P D 0.49(7) B 1
C C39E 0.6828(18) 0.6453(10) 0.2457(10) 0.048(9) Uani d U P D 0.51(7) B 2
F F7E 0.682(4) 0.6854(12) 0.3112(10) 0.077(6) Uani d U P D 0.51(7) B 2
F F8E 0.5818(15) 0.6158(15) 0.2277(13) 0.059(5) Uani d U P D 0.51(7) B 2
F F9E 0.744(2) 0.5925(15) 0.2455(16) 0.063(6) Uani d U P D 0.51(7) B 2
C C37A 0.7995(5) 0.6673(3) 0.0293(3) 0.0339(17) Uani d . . . 1.0 . .
C C41A 0.5987(5) 0.3844(3) 0.0103(3) 0.0323(16) Uani d . . . 1.0 . .
C C42A 0.5904(5) 0.3584(4) -0.0600(4) 0.0417(18) Uani d . . . 1.0 . .
C C43A 0.5260(6) 0.2927(4) -0.0935(4) 0.053(2) Uani d . . . 1.0 . .
H H43A 0.5182 0.2734 -0.1416 0.064 Uiso calc U . R 1.0 . .
C C44A 0.4746(5) 0.2565(4) -0.0569(4) 0.054(2) Uani d . . . 1.0 . .
H H44A 0.4351 0.2112 -0.0798 0.064 Uiso calc U . R 1.0 . .
C C45A 0.4802(5) 0.2852(4) 0.0117(4) 0.050(2) Uani d . . . 1.0 . .
H H45A 0.4401 0.2613 0.0358 0.06 Uiso calc U . R 1.0 . .
C C46A 0.5430(5) 0.3485(3) 0.0470(4) 0.0394(17) Uani d . . . 1.0 . .
C C47A 0.6481(6) 0.3978(4) -0.0991(4) 0.055(2) Uani d . . . 1.0 . .
H H47A 0.6326 0.3713 -0.1477 0.083 Uiso calc U . R 1.0 . .
H H47B 0.6238 0.4458 -0.089 0.083 Uiso calc U . R 1.0 . .
H H47C 0.7256 0.4021 -0.0861 0.083 Uiso calc U . R 1.0 . .
C C48A 0.5482(6) 0.3777(4) 0.1224(4) 0.053(2) Uani d . . . 1.0 . .
H H48A 0.5958 0.4225 0.1395 0.08 Uiso calc U . R 1.0 . .
H H48B 0.476 0.3871 0.1356 0.08 Uiso calc U . R 1.0 . .
H H48C 0.576 0.3428 0.1415 0.08 Uiso calc U . R 1.0 . .
C C1B 0.2595(4) -0.0412(3) 0.0660(3) 0.0256(14) Uani d . . . 1.0 . .
C C2B 0.2561(4) 0.0264(3) 0.0589(3) 0.0250(13) Uani d . . . 1.0 . .
C C3B 0.1898(5) 0.0244(3) 0.1643(3) 0.0311(14) Uani d . . . 1.0 . .
H H311 0.2311 0.0429 0.2097 0.037 Uiso calc U . R 1.0 . .
H H312 0.1122 0.0204 0.1696 0.037 Uiso calc U . R 1.0 . .
C C11B 0.3008(4) -0.1069(3) 0.0228(3) 0.0297(14) Uani d . . . 1.0 . .
H H11B 0.2835 -0.1502 0.0358 0.036 Uiso calc U . R 1.0 . .
C C12B 0.4121(5) -0.1019(3) 0.0001(3) 0.0405(16) Uani d . . . 1.0 . .
H H12C 0.4497 -0.0535 0.01 0.049 Uiso calc U . R 1.0 . .
H H12D 0.4594 -0.1393 0.002 0.049 Uiso calc U . R 1.0 . .
C C13B 0.3159(5) -0.1235(3) -0.0507(3) 0.0345(16) Uani d . . . 1.0 . .
H H13C 0.3038 -0.1743 -0.0805 0.041 Uiso calc U . R 1.0 . .
H H13D 0.2941 -0.0885 -0.0725 0.041 Uiso calc U . R 1.0 . .
C C21B 0.2867(5) 0.0431(3) -0.0018(3) 0.0289(14) Uani d . . . 1.0 . .
H H21B 0.3591 0.0294 -0.015 0.035 Uiso calc U . R 1.0 . .
C C22B 0.2549(5) 0.1094(3) -0.0154(3) 0.0328(14) Uani d . . . 1.0 . .
H H22C 0.2094 0.1404 0.016 0.039 Uiso calc U . R 1.0 . .
H H22D 0.3078 0.1352 -0.0338 0.039 Uiso calc U . R 1.0 . .
C C23B 0.2054(5) 0.0371(3) -0.0604(3) 0.0308(14) Uani d . . . 1.0 . .
H H23C 0.2277 0.0184 -0.1066 0.037 Uiso calc U . R 1.0 . .
H H23D 0.1294 0.0236 -0.0568 0.037 Uiso calc U . R 1.0 . .
C C31B 0.2077(4) 0.1571(3) 0.1445(3) 0.0268(13) Uani d . . . 1.0 . .
C C32B 0.1103(5) 0.1884(3) 0.1413(3) 0.0301(15) Uani d . . . 1.0 . .
C C33B 0.1064(5) 0.2615(3) 0.1574(3) 0.0313(15) Uani d . . . 1.0 . .
H H33B 0.0393 0.2804 0.1544 0.038 Uiso calc U . R 1.0 . .
C C34B 0.1996(5) 0.3069(3) 0.1779(3) 0.0308(16) Uani d . . . 1.0 . .
C C35B 0.2971(5) 0.2797(3) 0.1839(3) 0.0287(15) Uani d . . . 1.0 . .
H H35B 0.3614 0.311 0.1989 0.034 Uiso calc U . R 1.0 . .
C C36B 0.3004(4) 0.2067(3) 0.1681(3) 0.0255(14) Uani d . . . 1.0 . .
C C37B 0.0076(5) 0.1411(3) 0.1191(4) 0.0356(16) Uani d . . . 1.0 . .
C C38B 0.1956(6) 0.3852(4) 0.1917(4) 0.0419(18) Uani d . . D 1.0 . .
F F4B 0.1018(8) 0.4071(5) 0.2224(5) 0.037(3) Uani d U P D 0.60(2) C 1
F F5B 0.2708(8) 0.4241(4) 0.2378(8) 0.070(5) Uani d U P D 0.60(2) C 1
F F6B 0.1845(13) 0.4042(13) 0.1382(7) 0.054(3) Uani d U P D 0.60(2) C 1
F F4F 0.160(2) 0.4208(9) 0.2441(9) 0.088(7) Uani d U P D 0.40(2) C 2
F F5F 0.2973(10) 0.4195(8) 0.1907(13) 0.069(6) Uani d U P D 0.40(2) C 2
F F6F 0.150(2) 0.398(2) 0.1371(11) 0.054(3) Uani d U P D 0.40(2) C 2
C C39B 0.4089(4) 0.1800(3) 0.1747(3) 0.0293(14) Uani d . . . 1.0 . .
C C41B 0.2181(5) -0.1067(3) 0.1440(3) 0.0292(15) Uani d . . . 1.0 . .
C C42B 0.1235(5) -0.1520(3) 0.1274(3) 0.0314(15) Uani d . . . 1.0 . .
C C43B 0.1191(6) -0.2126(3) 0.1457(3) 0.0428(17) Uani d . . . 1.0 . .
H H43B 0.0558 -0.2449 0.1336 0.051 Uiso calc U . R 1.0 . .
C C44B 0.2084(6) -0.2262(3) 0.1821(3) 0.0426(18) Uani d . . . 1.0 . .
H H44B 0.2052 -0.2676 0.1953 0.051 Uiso calc U . R 1.0 . .
C C45B 0.2992(6) -0.1808(3) 0.1985(3) 0.0385(17) Uani d . . . 1.0 . .
H H45B 0.3589 -0.1908 0.2234 0.046 Uiso calc U . R 1.0 . .
C C46B 0.3074(5) -0.1199(3) 0.1800(3) 0.0308(14) Uani d . . . 1.0 . .
C C47B 0.0292(5) -0.1375(4) 0.0864(4) 0.058(2) Uani d . . . 1.0 . .
H H47D 0.0462 -0.0924 0.078 0.087 Uiso calc U . R 1.0 . .
H H47E 0.0142 -0.1768 0.043 0.087 Uiso calc U . R 1.0 . .
H H47F -0.034 -0.1338 0.1114 0.087 Uiso calc U . R 1.0 . .
C C48B 0.4092(5) -0.0697(4) 0.1971(4) 0.0507(18) Uani d . . . 1.0 . .
H H48D 0.4633 -0.0871 0.2225 0.076 Uiso calc U . R 1.0 . .
H H48E 0.4361 -0.0677 0.1553 0.076 Uiso calc U . R 1.0 . .
H H48F 0.3942 -0.0216 0.2248 0.076 Uiso calc U . R 1.0 . .
C C1C 0.7011(5) 0.5253(3) 0.4432(3) 0.0242(14) Uani d . . . 1.0 . .
C C2C 0.6501(5) 0.4569(3) 0.4094(3) 0.0272(15) Uani d . . . 1.0 . .
C C3C 0.8458(5) 0.4564(3) 0.4234(3) 0.0311(15) Uani d . . . 1.0 . .
H H321 0.8844 0.4419 0.459 0.037 Uiso calc U . R 1.0 . .
H H322 0.8929 0.4539 0.3873 0.037 Uiso calc U . R 1.0 . .
C C11C 0.6452(5) 0.5910(3) 0.4687(3) 0.0294(15) Uani d . . . 1.0 . .
H H11C 0.6069 0.5938 0.5093 0.035 Uiso calc U . R 1.0 . .
C C12C 0.6807(5) 0.6617(3) 0.4639(4) 0.0405(18) Uani d . . . 1.0 . .
H H12E 0.6678 0.7051 0.5013 0.049 Uiso calc U . R 1.0 . .
H H12F 0.7481 0.6659 0.4433 0.049 Uiso calc U . R 1.0 . .
C C13C 0.5862(5) 0.6187(3) 0.4186(3) 0.0351(17) Uani d . . . 1.0 . .
H H13E 0.5948 0.5958 0.3701 0.042 Uiso calc U . R 1.0 . .
H H13F 0.5145 0.635 0.4281 0.042 Uiso calc U . R 1.0 . .
C C21C 0.5318(5) 0.4471(3) 0.3925(4) 0.0361(17) Uani d . . . 1.0 . .
H H21C 0.4906 0.4726 0.4306 0.043 Uiso calc U . R 1.0 . .
C C22C 0.4759(5) 0.3771(3) 0.3453(3) 0.0379(17) Uani d . . . 1.0 . .
H H22E 0.5209 0.3384 0.3241 0.046 Uiso calc U . R 1.0 . .
H H22F 0.4056 0.3605 0.356 0.046 Uiso calc U . R 1.0 . .
C C23C 0.4817(7) 0.4413(4) 0.3239(4) 0.059(2) Uani d . . . 1.0 . .
H H23E 0.4149 0.4645 0.3212 0.07 Uiso calc U . R 1.0 . .
H H23F 0.5302 0.4424 0.2893 0.07 Uiso calc U . R 1.0 . .
C C31C 0.7279(4) 0.3234(3) 0.3566(3) 0.0226(14) Uani d . . . 1.0 . .
C C32C 0.7517(5) 0.2916(3) 0.2891(3) 0.0268(15) Uani d . . . 1.0 . .
C C33C 0.7392(4) 0.2186(3) 0.2564(3) 0.0265(15) Uani d . . . 1.0 . .
H H33C 0.7565 0.1994 0.2112 0.032 Uiso calc U . R 1.0 . .
C C34C 0.7017(4) 0.1729(3) 0.2891(3) 0.0246(14) Uani d . . . 1.0 . .
C C35C 0.6800(4) 0.2011(3) 0.3567(3) 0.0278(14) Uani d . . . 1.0 . .
H H35C 0.6571 0.1702 0.3802 0.033 Uiso calc U . R 1.0 . .
C C36C 0.6926(4) 0.2748(3) 0.3886(3) 0.0231(14) Uani d . . . 1.0 . .
C C37C 0.7911(6) 0.3368(3) 0.2506(3) 0.0350(17) Uani d . . . 1.0 . .
C C38C 0.6871(5) 0.0943(4) 0.2537(3) 0.0314(16) Uani d . . . 1.0 . .
C C39C 0.6632(5) 0.3027(3) 0.4601(3) 0.0307(15) Uani d . . . 1.0 . .
C C41C 0.8829(5) 0.5890(3) 0.4926(3) 0.0307(15) Uani d . . . 1.0 . .
C C42C 0.9475(5) 0.6249(3) 0.4607(4) 0.0381(17) Uani d . . . 1.0 . .
C C43C 1.0162(6) 0.6845(4) 0.5013(5) 0.052(2) Uani d . . . 1.0 . .
H H43C 1.0602 0.7105 0.4808 0.063 Uiso calc U . R 1.0 . .
C C44C 1.0205(6) 0.7056(4) 0.5696(5) 0.062(3) Uani d . . . 1.0 . .
H H44C 1.0667 0.7466 0.5966 0.075 Uiso calc U . R 1.0 . .
C C45C 0.9584(6) 0.6681(4) 0.6003(4) 0.051(2) Uani d . . . 1.0 . .
H H45C 0.9634 0.6832 0.6484 0.062 Uiso calc U . R 1.0 . .
C C46C 0.8888(5) 0.6086(3) 0.5625(4) 0.0383(17) Uani d . . . 1.0 . .
C C47C 0.9421(6) 0.6020(4) 0.3851(4) 0.057(2) Uani d . . . 1.0 . .
H H47G 0.9932 0.6335 0.3723 0.086 Uiso calc U . R 1.0 . .
H H47H 0.9602 0.5524 0.3671 0.086 Uiso calc U . R 1.0 . .
H H47I 0.8692 0.605 0.3663 0.086 Uiso calc U . R 1.0 . .
C C48C 0.8226(5) 0.5673(4) 0.5972(3) 0.0477(19) Uani d . . . 1.0 . .
H H48G 0.8384 0.5896 0.6464 0.072 Uiso calc U . R 1.0 . .
H H48H 0.7461 0.5681 0.5843 0.072 Uiso calc U . R 1.0 . .
H H48I 0.8405 0.5176 0.5835 0.072 Uiso calc U . R 1.0 . .
C C1D 0.1924(4) 1.0251(3) 0.4513(3) 0.0222(13) Uani d . . . 1.0 . .
C C2D 0.1923(4) 0.9581(3) 0.4574(3) 0.0252(13) Uani d . . . 1.0 . .
C C3D 0.2558(4) 0.9597(3) 0.3516(3) 0.0290(14) Uani d . . . 1.0 . .
H H331 0.3325 0.9618 0.3437 0.035 Uiso calc U . R 1.0 . .
H H332 0.211 0.9425 0.3074 0.035 Uiso calc U . R 1.0 . .
C C11D 0.1549(4) 1.0886(3) 0.5018(3) 0.0266(13) Uani d . . . 1.0 . .
H H11D 0.075 1.0885 0.4998 0.032 Uiso calc U . R 1.0 . .
C C12D 0.2145(4) 1.1616(3) 0.5275(3) 0.0308(14) Uani d . . . 1.0 . .
H H12G 0.2829 1.1685 0.509 0.037 Uiso calc U . R 1.0 . .
H H12H 0.1719 1.2034 0.5381 0.037 Uiso calc U . R 1.0 . .
C C13D 0.2120(5) 1.1179(3) 0.5716(3) 0.0330(16) Uani d . . . 1.0 . .
H H13G 0.1678 1.1322 0.61 0.04 Uiso calc U . R 1.0 . .
H H13H 0.2788 1.0972 0.5808 0.04 Uiso calc U . R 1.0 . .
C C21D 0.1609(5) 0.9462(3) 0.5199(3) 0.0295(14) Uani d . . . 1.0 . .
H H21D 0.0974 0.9709 0.5382 0.035 Uiso calc U . R 1.0 . .
C C22D 0.1710(5) 0.8758(3) 0.5312(3) 0.0376(15) Uani d . . . 1.0 . .
H H22G 0.1139 0.8583 0.5534 0.045 Uiso calc U . R 1.0 . .
H H22H 0.2021 0.8378 0.4963 0.045 Uiso calc U . R 1.0 . .
C C23D 0.2441(5) 0.9406(3) 0.5731(3) 0.0420(17) Uani d . . . 1.0 . .
H H23G 0.3202 0.9425 0.564 0.05 Uiso calc U . R 1.0 . .
H H23H 0.232 0.9631 0.6211 0.05 Uiso calc U . R 1.0 . .
C C31D 0.2469(4) 0.8272(3) 0.3696(3) 0.0241(13) Uani d . . . 1.0 . .
C C32D 0.1582(4) 0.7745(3) 0.3422(3) 0.0231(13) Uani d . . . 1.0 . .
C C33D 0.1703(5) 0.7018(3) 0.3189(3) 0.0288(15) Uani d . . . 1.0 . .
H H33D 0.109 0.6681 0.3009 0.035 Uiso calc U . R 1.0 . .
C C34D 0.2709(5) 0.6782(3) 0.3216(3) 0.0298(16) Uani d . . . 1.0 . .
C C35D 0.3598(5) 0.7278(3) 0.3469(3) 0.0282(15) Uani d . . . 1.0 . .
H H35D 0.4295 0.7119 0.3478 0.034 Uiso calc U . R 1.0 . .
C C36D 0.3482(4) 0.7999(3) 0.3705(3) 0.0252(14) Uani d . . . 1.0 . .
C C37D 0.0463(5) 0.7967(3) 0.3389(3) 0.0311(15) Uani d . . . 1.0 . .
C C38D 0.2829(5) 0.6001(4) 0.2972(4) 0.0429(19) Uani d . . D 1.0 . .
F F4D 0.2418(14) 0.5639(6) 0.3301(7) 0.089(5) Uani d U P D 0.603(18) D 1
F F5D 0.2417(9) 0.5698(6) 0.2321(5) 0.054(3) Uani d U P D 0.603(18) D 1
F F6D 0.3866(5) 0.5858(4) 0.2913(6) 0.048(3) Uani d U P D 0.603(18) D 1
F F4H 0.1918(12) 0.5649(9) 0.3092(10) 0.055(5) Uani d U P D 0.397(18) D 2
F F5H 0.2889(19) 0.5714(12) 0.2342(7) 0.085(7) Uani d U P D 0.397(18) D 2
F F6H 0.3505(17) 0.5826(6) 0.3404(12) 0.091(8) Uani d U P D 0.397(18) D 2
C C39D 0.4486(5) 0.8509(3) 0.3958(3) 0.0350(16) Uani d . . . 1.0 . .
C C41D 0.2275(5) 1.0900(3) 0.3704(3) 0.0257(13) Uani d . . . 1.0 . .
C C42D 0.1320(5) 1.1046(3) 0.3419(3) 0.0309(14) Uani d . . . 1.0 . .
C C43D 0.1351(6) 1.1635(3) 0.3200(3) 0.0414(17) Uani d . . . 1.0 . .
H H43D 0.0708 1.175 0.3006 0.05 Uiso calc U . R 1.0 . .
C C44D 0.2296(7) 1.2053(4) 0.3259(4) 0.048(2) Uani d . . . 1.0 . .
H H44D 0.2301 1.2457 0.3112 0.058 Uiso calc U . R 1.0 . .
C C45D 0.3238(6) 1.1888(3) 0.3533(3) 0.0439(18) Uani d . . . 1.0 . .
H H45D 0.3887 1.218 0.357 0.053 Uiso calc U . R 1.0 . .
C C46D 0.3253(5) 1.1308(3) 0.3753(3) 0.0349(17) Uani d . . . 1.0 . .
C C47D 0.0297(5) 1.0573(3) 0.3336(3) 0.0426(16) Uani d . . . 1.0 . .
H H47J 0.0433 1.0189 0.3519 0.064 Uiso calc U . R 1.0 . .
H H47K -0.0244 1.0859 0.3579 0.064 Uiso calc U . R 1.0 . .
H H47L 0.0034 1.0363 0.2854 0.064 Uiso calc U . R 1.0 . .
C C48D 0.4285(5) 1.1126(4) 0.4048(3) 0.0428(18) Uani d . . . 1.0 . .
H H48J 0.414 1.0699 0.4175 0.064 Uiso calc U . R 1.0 . .
H H48K 0.48 1.1031 0.3709 0.064 Uiso calc U . R 1.0 . .
H H48L 0.4585 1.153 0.4449 0.064 Uiso calc U . R 1.0 . .
F F1A 0.7289(3) 0.61223(18) -0.00759(17) 0.0394(9) Uani d U . . 1.0 . .
F F2A 0.8967(3) 0.6426(2) 0.02628(19) 0.0481(10) Uani d U . . 1.0 . .
F F3A 0.8016(3) 0.71557(18) -0.00227(18) 0.0417(9) Uani d U . . 1.0 . .
F F1B 0.0098(3) 0.08478(19) 0.06442(19) 0.0476(10) Uani d U . . 1.0 . .
F F2B -0.0245(3) 0.1156(2) 0.1674(2) 0.0556(11) Uani d U . . 1.0 . .
F F3B -0.0752(3) 0.1760(2) 0.1053(2) 0.0665(13) Uani d U . . 1.0 . .
F F7B 0.4822(3) 0.23176(19) 0.2135(2) 0.0493(10) Uani d U . . 1.0 . .
F F8B 0.4085(3) 0.12698(18) 0.20027(17) 0.0385(9) Uani d U . . 1.0 . .
F F9B 0.4482(2) 0.15468(19) 0.11450(17) 0.0416(9) Uani d U . . 1.0 . .
F F1C 0.8984(3) 0.3540(2) 0.2632(2) 0.0606(13) Uani d U . . 1.0 . .
F F2C 0.7492(4) 0.3991(2) 0.2630(2) 0.0506(12) Uani d U . . 1.0 . .
F F3C 0.7735(4) 0.3041(2) 0.1837(2) 0.0582(13) Uani d U . . 1.0 . .
F F4C 0.6465(3) 0.07722(18) 0.18802(17) 0.0444(9) Uani d U . . 1.0 . .
F F5C 0.6211(3) 0.05931(18) 0.28122(19) 0.0415(10) Uani d U . . 1.0 . .
F F6C 0.7803(3) 0.06447(18) 0.2516(2) 0.0495(10) Uani d U . . 1.0 . .
F F7C 0.6620(3) 0.25239(18) 0.48980(17) 0.0436(10) Uani d U . . 1.0 . .
F F8C 0.7300(3) 0.35729(19) 0.50094(17) 0.0425(10) Uani d U . . 1.0 . .
F F9C 0.5649(3) 0.3248(2) 0.46241(18) 0.0468(10) Uani d U . . 1.0 . .
F F1D 0.0389(3) 0.85250(18) 0.31795(19) 0.0414(9) Uani d U . . 1.0 . .
F F2D 0.0092(3) 0.8147(2) 0.39995(18) 0.0467(10) Uani d U . . 1.0 . .
F F3D -0.0233(3) 0.74379(18) 0.29785(19) 0.0437(10) Uani d U . . 1.0 . .
F F7D 0.4848(3) 0.8728(2) 0.3475(2) 0.0574(12) Uani d U . . 1.0 . .
F F8D 0.5289(3) 0.8193(2) 0.4173(2) 0.0542(11) Uani d U . . 1.0 . .
F F9D 0.4375(3) 0.90930(19) 0.4473(2) 0.0509(11) Uani d U . . 1.0 . .

loop_
_atom_site_aniso_label
_atom_site_aniso_U_11
_atom_site_aniso_U_22
_atom_site_aniso_U_33
_atom_site_aniso_U_12
_atom_site_aniso_U_13
_atom_site_aniso_U_23
N1A 0.032(3) 0.027(3) 0.037(3) 0.005(2) 0.009(2) 0.008(3)
N1B 0.030(3) 0.022(3) 0.028(3) 0.007(2) 0.011(2) 0.009(2)
N1C 0.028(3) 0.021(3) 0.035(3) 0.009(2) 0.009(2) 0.007(2)
N1D 0.025(3) 0.023(3) 0.028(3) 0.006(2) 0.009(2) 0.009(2)
B1A 0.034(4) 0.041(5) 0.023(4) 0.008(4) 0.006(3) 0.014(3)
B1B 0.016(3) 0.034(4) 0.036(4) 0.002(3) 0.001(3) 0.009(3)
B1C 0.033(4) 0.028(4) 0.024(4) 0.006(3) 0.005(3) 0.009(3)
B1D 0.018(3) 0.035(4) 0.034(4) 0.002(3) 0.005(3) 0.009(3)
C1A 0.027(3) 0.042(4) 0.026(3) 0.015(3) 0.007(3) 0.018(3)
C2A 0.035(4) 0.031(4) 0.037(4) 0.009(3) -0.001(3) 0.014(3)
C3A 0.029(3) 0.035(4) 0.037(4) 0.008(3) 0.010(3) 0.013(3)
C11A 0.035(4) 0.032(4) 0.031(4) 0.008(3) 0.006(3) 0.012(3)
C12A 0.032(4) 0.037(4) 0.043(4) 0.010(3) 0.013(3) 0.017(3)
C13A 0.041(4) 0.033(4) 0.042(4) 0.006(3) 0.006(3) 0.009(3)
C21A 0.035(4) 0.039(4) 0.049(5) 0.011(3) -0.005(3) 0.003(3)
C22A 0.039(4) 0.030(4) 0.059(5) 0.004(3) -0.011(4) 0.007(4)
C23A 0.066(6) 0.052(5) 0.092(7) -0.004(4) -0.043(5) 0.028(5)
C31A 0.026(3) 0.034(4) 0.027(3) 0.011(3) 0.002(3) 0.009(3)
C32A 0.027(3) 0.030(4) 0.028(3) 0.007(3) 0.005(3) 0.011(3)
C33A 0.026(3) 0.037(4) 0.030(4) 0.001(3) -0.005(3) 0.014(3)
C34A 0.039(4) 0.034(4) 0.036(4) 0.012(3) 0.001(3) 0.015(3)
C38A 0.061(12) 0.025(10) 0.033(10) 0.010(9) 0.013(9) 0.015(8)
F4A 0.052(6) 0.033(5) 0.060(8) 0.002(4) 0.005(6) 0.006(6)
F5A 0.032(6) 0.016(6) 0.053(9) 0.011(4) -0.001(6) 0.006(5)
F6A 0.135(14) 0.037(5) 0.029(5) 0.000(7) 0.015(7) 0.011(4)
C38E 0.052(11) 0.033(11) 0.035(12) 0.002(9) -0.002(9) 0.006(9)
F4E 0.039(6) 0.031(5) 0.104(13) -0.007(5) -0.014(8) -0.011(8)
F5E 0.083(12) 0.064(11) 0.046(8) 0.022(8) 0.018(8) 0.026(7)
F6E 0.087(10) 0.038(6) 0.041(6) 0.016(6) 0.020(6) 0.002(4)
C35A 0.036(4) 0.037(4) 0.026(4) 0.012(3) 0.002(3) 0.005(3)
C36A 0.033(4) 0.031(4) 0.025(3) 0.003(3) 0.001(3) 0.011(3)
C39A 0.075(15) 0.039(14) 0.037(14) 0.007(14) 0.017(14) 0.006(14)
F7A 0.068(11) 0.057(7) 0.013(6) -0.004(6) 0.000(5) 0.010(5)
F8A 0.049(8) 0.082(12) 0.082(12) 0.010(7) 0.017(7) 0.050(10)
F9A 0.084(11) 0.036(7) 0.037(9) 0.015(7) 0.017(8) 0.027(6)
C39E 0.071(14) 0.037(13) 0.031(13) 0.008(13) 0.013(13) 0.004(13)
F7E 0.134(15) 0.056(8) 0.045(8) 0.001(10) 0.022(8) 0.021(6)
F8E 0.069(8) 0.057(9) 0.054(8) -0.009(6) 0.028(6) 0.020(7)
F9E 0.083(10) 0.062(10) 0.044(9) 0.020(8) -0.009(7) 0.017(7)
C37A 0.031(4) 0.024(4) 0.052(5) 0.005(3) 0.014(3) 0.017(3)
C41A 0.025(3) 0.026(4) 0.045(4) 0.013(3) 0.009(3) 0.007(3)
C42A 0.034(4) 0.046(4) 0.048(5) 0.012(3) 0.009(3) 0.016(4)
C43A 0.045(5) 0.054(5) 0.049(5) 0.024(4) -0.005(4) -0.001(4)
C44A 0.032(4) 0.043(4) 0.084(6) 0.008(3) -0.001(4) 0.020(5)
C45A 0.026(4) 0.041(4) 0.081(6) 0.001(3) 0.004(4) 0.019(4)
C46A 0.024(3) 0.035(4) 0.057(5) 0.006(3) -0.003(3) 0.014(4)
C47A 0.052(5) 0.072(5) 0.040(4) 0.026(4) 0.007(4) 0.013(4)
C48A 0.047(4) 0.052(5) 0.071(6) 0.011(4) 0.019(4) 0.031(4)
C1B 0.015(3) 0.025(3) 0.033(4) -0.001(2) 0.005(3) 0.005(3)
C2B 0.019(3) 0.024(3) 0.030(3) -0.001(2) 0.006(2) 0.006(3)
C3B 0.033(3) 0.028(3) 0.030(3) 0.004(3) 0.009(3) 0.006(3)
C11B 0.029(3) 0.031(3) 0.035(4) 0.007(3) 0.011(3) 0.016(3)
C12B 0.030(4) 0.046(4) 0.051(4) 0.014(3) 0.018(3) 0.017(3)
C13B 0.047(4) 0.030(3) 0.028(4) 0.010(3) 0.012(3) 0.009(3)
C21B 0.026(3) 0.034(3) 0.027(3) 0.003(3) 0.003(3) 0.011(3)
C22B 0.038(4) 0.031(3) 0.033(4) 0.007(3) 0.006(3) 0.015(3)
C23B 0.032(3) 0.032(3) 0.028(3) 0.002(3) 0.002(3) 0.010(3)
C31B 0.022(3) 0.027(3) 0.033(3) 0.008(3) 0.005(3) 0.012(3)
C32B 0.024(3) 0.036(4) 0.029(4) 0.006(3) 0.001(3) 0.009(3)
C33B 0.036(4) 0.032(4) 0.030(4) 0.015(3) 0.000(3) 0.014(3)
C34B 0.040(4) 0.022(3) 0.027(4) 0.006(3) -0.002(3) 0.005(3)
C35B 0.021(3) 0.034(4) 0.029(3) -0.001(3) 0.000(3) 0.010(3)
C36B 0.027(3) 0.026(3) 0.024(3) 0.006(3) 0.007(3) 0.008(3)
C37B 0.028(4) 0.027(4) 0.050(5) 0.005(3) 0.008(3) 0.010(3)
C38B 0.049(5) 0.035(4) 0.039(4) 0.008(4) -0.004(4) 0.010(4)
F4B 0.043(5) 0.019(4) 0.047(5) 0.018(3) 0.014(4) 0.002(3)
F5B 0.041(5) 0.020(4) 0.116(10) 0.007(4) -0.048(6) -0.008(5)
F6B 0.084(9) 0.034(4) 0.051(3) 0.010(7) 0.021(5) 0.021(2)
F4F 0.141(16) 0.057(9) 0.064(10) 0.014(10) 0.028(11) 0.011(7)
F5F 0.065(8) 0.027(6) 0.113(13) -0.004(6) -0.007(8) 0.025(8)
F6F 0.084(9) 0.034(4) 0.051(3) 0.010(7) 0.021(5) 0.021(2)
C39B 0.024(3) 0.024(3) 0.034(4) 0.006(3) 0.007(3) 0.000(3)
C41B 0.028(3) 0.031(4) 0.029(4) 0.003(3) 0.014(3) 0.009(3)
C42B 0.028(3) 0.031(4) 0.037(4) 0.005(3) 0.009(3) 0.013(3)
C43B 0.051(4) 0.032(4) 0.047(4) -0.002(3) 0.015(4) 0.013(3)
C44B 0.071(5) 0.029(4) 0.039(4) 0.017(4) 0.023(4) 0.020(3)
C45B 0.047(4) 0.042(4) 0.033(4) 0.023(4) 0.012(3) 0.016(3)
C46B 0.030(3) 0.036(4) 0.030(3) 0.011(3) 0.014(3) 0.013(3)
C47B 0.037(4) 0.057(5) 0.081(6) -0.010(4) -0.006(4) 0.031(4)
C48B 0.041(4) 0.067(5) 0.047(5) 0.007(4) 0.008(3) 0.023(4)
C1C 0.026(3) 0.027(3) 0.022(3) 0.004(3) 0.008(3) 0.011(3)
C2C 0.027(3) 0.030(4) 0.028(3) 0.006(3) 0.007(3) 0.012(3)
C3C 0.032(4) 0.029(3) 0.031(4) 0.003(3) 0.005(3) 0.007(3)
C11C 0.035(4) 0.029(4) 0.027(4) 0.008(3) 0.009(3) 0.012(3)
C12C 0.040(4) 0.024(4) 0.057(5) 0.007(3) 0.008(3) 0.012(3)
C13C 0.041(4) 0.032(4) 0.033(4) 0.008(3) 0.011(3) 0.009(3)
C21C 0.031(4) 0.027(4) 0.043(4) 0.005(3) 0.000(3) 0.003(3)
C22C 0.033(4) 0.030(4) 0.043(4) 0.005(3) -0.005(3) 0.003(3)
C23C 0.058(5) 0.047(5) 0.062(6) -0.001(4) -0.030(4) 0.015(4)
C31C 0.018(3) 0.025(3) 0.024(3) 0.005(3) 0.003(2) 0.007(3)
C32C 0.028(3) 0.029(4) 0.023(3) 0.008(3) -0.001(3) 0.008(3)
C33C 0.028(3) 0.036(4) 0.017(3) 0.013(3) 0.006(3) 0.008(3)
C34C 0.018(3) 0.020(3) 0.032(4) 0.002(2) 0.002(3) 0.003(3)
C35C 0.022(3) 0.032(4) 0.033(4) 0.004(3) 0.007(3) 0.014(3)
C36C 0.018(3) 0.029(3) 0.021(3) 0.003(3) 0.000(2) 0.008(3)
C37C 0.048(4) 0.028(4) 0.030(4) 0.004(3) 0.014(3) 0.009(3)
C38C 0.026(4) 0.043(4) 0.023(4) 0.011(3) 0.005(3) 0.007(3)
C39C 0.034(4) 0.027(3) 0.032(4) 0.007(3) 0.009(3) 0.010(3)
C41C 0.029(3) 0.017(3) 0.041(4) 0.003(3) 0.005(3) 0.002(3)
C42C 0.026(3) 0.034(4) 0.052(5) 0.000(3) 0.006(3) 0.012(3)
C43C 0.034(4) 0.034(4) 0.087(7) 0.006(3) 0.016(4) 0.016(4)
C44C 0.029(4) 0.032(4) 0.113(9) 0.000(3) -0.007(5) 0.011(5)
C45C 0.045(4) 0.042(4) 0.052(5) 0.021(4) -0.009(4) -0.004(4)
C46C 0.038(4) 0.027(4) 0.044(4) 0.013(3) 0.005(3) 0.002(3)
C47C 0.058(5) 0.063(5) 0.067(6) 0.018(4) 0.032(4) 0.036(4)
C48C 0.051(4) 0.063(5) 0.030(4) 0.021(4) 0.012(3) 0.012(4)
C1D 0.013(3) 0.027(3) 0.025(3) -0.002(2) 0.002(2) 0.008(3)
C2D 0.019(3) 0.026(3) 0.031(3) 0.001(2) 0.005(3) 0.009(3)
C3D 0.023(3) 0.027(3) 0.036(4) 0.008(3) 0.009(3) 0.006(3)
C11D 0.022(3) 0.032(3) 0.027(3) 0.007(3) 0.009(3) 0.009(3)
C12D 0.025(3) 0.027(3) 0.041(4) 0.003(3) 0.017(3) 0.009(3)
C13D 0.028(3) 0.031(3) 0.035(4) 0.006(3) 0.006(3) 0.003(3)
C21D 0.032(3) 0.025(3) 0.030(3) 0.004(3) 0.007(3) 0.006(3)
C22D 0.056(4) 0.026(3) 0.032(4) 0.003(3) 0.011(3) 0.010(3)
C23D 0.048(4) 0.050(4) 0.029(4) 0.011(3) 0.001(3) 0.015(3)
C31D 0.027(3) 0.028(3) 0.020(3) 0.009(3) 0.008(3) 0.011(3)
C32D 0.024(3) 0.020(3) 0.024(3) 0.004(3) 0.004(2) 0.004(2)
C33D 0.031(3) 0.026(3) 0.027(3) -0.002(3) 0.001(3) 0.005(3)
C34D 0.032(4) 0.026(3) 0.032(4) 0.013(3) 0.004(3) 0.010(3)
C35D 0.022(3) 0.036(4) 0.031(4) 0.011(3) 0.006(3) 0.015(3)
C36D 0.022(3) 0.031(3) 0.026(3) 0.006(3) 0.002(3) 0.012(3)
C37D 0.024(3) 0.026(3) 0.039(4) 0.003(3) 0.008(3) 0.004(3)
C38D 0.037(4) 0.040(4) 0.046(5) 0.001(4) -0.003(4) 0.009(4)
F4D 0.149(12) 0.049(6) 0.102(9) 0.041(8) 0.086(9) 0.047(6)
F5D 0.051(6) 0.023(4) 0.075(7) 0.018(4) -0.012(5) 0.001(4)
F6D 0.029(4) 0.024(4) 0.075(7) 0.019(3) -0.008(4) -0.004(4)
F4H 0.070(9) 0.018(6) 0.083(10) 0.017(6) 0.016(7) 0.019(6)
F5H 0.125(15) 0.063(9) 0.066(11) 0.008(10) 0.070(10) 0.005(8)
F6H 0.102(12) 0.036(7) 0.118(14) 0.016(7) -0.060(11) 0.019(8)
C39D 0.024(4) 0.038(4) 0.042(4) 0.011(3) 0.005(3) 0.011(3)
C41D 0.032(3) 0.021(3) 0.025(3) 0.004(3) 0.012(3) 0.006(3)
C42D 0.034(4) 0.034(3) 0.026(3) 0.012(3) 0.011(3) 0.008(3)
C43D 0.061(5) 0.041(4) 0.027(4) 0.026(4) 0.016(3) 0.012(3)
C44D 0.085(6) 0.029(4) 0.037(4) 0.015(4) 0.024(4) 0.015(3)
C45D 0.063(5) 0.030(4) 0.040(4) -0.004(4) 0.028(4) 0.010(3)
C46D 0.045(4) 0.025(4) 0.030(4) 0.004(3) 0.017(3) 0.001(3)
C47D 0.033(4) 0.054(4) 0.039(4) 0.008(3) 0.001(3) 0.014(3)
C48D 0.030(4) 0.045(4) 0.048(4) -0.002(3) 0.015(3) 0.007(3)
F1A 0.049(2) 0.037(2) 0.0285(19) 0.0032(18) 0.0085(17) 0.0046(17)
F2A 0.038(2) 0.064(3) 0.047(2) 0.0200(19) 0.0194(18) 0.017(2)
F3A 0.057(2) 0.038(2) 0.035(2) 0.0060(18) 0.0127(18) 0.0167(18)
F1B 0.034(2) 0.048(2) 0.049(2) -0.0032(18) 0.0034(18) 0.0004(19)
F2B 0.041(2) 0.072(3) 0.053(3) -0.010(2) 0.0105(19) 0.021(2)
F3B 0.028(2) 0.053(2) 0.110(4) 0.0090(19) -0.016(2) 0.019(2)
F7B 0.027(2) 0.038(2) 0.063(3) 0.0060(17) -0.0142(18) -0.0052(19)
F8B 0.0319(19) 0.042(2) 0.046(2) 0.0176(16) 0.0039(16) 0.0180(18)
F9B 0.0275(19) 0.057(2) 0.040(2) 0.0136(17) 0.0124(16) 0.0124(18)
F1C 0.044(3) 0.082(3) 0.074(3) 0.000(2) 0.016(2) 0.049(3)
F2C 0.080(3) 0.038(2) 0.042(3) 0.022(2) 0.022(2) 0.018(2)
F3C 0.104(4) 0.048(2) 0.024(2) 0.002(2) 0.015(2) 0.013(2)
F4C 0.062(2) 0.036(2) 0.028(2) 0.0056(18) 0.0017(18) 0.0024(16)
F5C 0.049(2) 0.029(2) 0.041(2) -0.0034(17) 0.0131(19) 0.0046(17)
F6C 0.033(2) 0.035(2) 0.071(3) 0.0155(17) 0.0021(19) 0.004(2)
F7C 0.066(3) 0.039(2) 0.033(2) 0.0143(19) 0.0203(19) 0.0164(18)
F8C 0.053(2) 0.042(2) 0.025(2) -0.0029(19) 0.0088(18) 0.0015(18)
F9C 0.039(2) 0.065(3) 0.042(2) 0.0258(19) 0.0220(18) 0.0174(19)
F1D 0.031(2) 0.040(2) 0.056(2) 0.0133(16) 0.0007(17) 0.0198(19)
F2D 0.0290(19) 0.065(2) 0.044(2) 0.0133(18) 0.0159(17) 0.0114(19)
F3D 0.0225(19) 0.040(2) 0.057(2) 0.0047(16) -0.0021(17) 0.0024(18)
F7D 0.044(2) 0.069(3) 0.060(3) -0.016(2) 0.002(2) 0.027(2)
F8D 0.028(2) 0.048(2) 0.079(3) 0.0078(18) -0.0126(19) 0.016(2)
F9D 0.031(2) 0.043(2) 0.063(3) 0.0032(18) -0.0019(19) -0.002(2)

loop_
_atom_type_symbol
_atom_type_description
_atom_type_scat_dispersion_real
_atom_type_scat_dispersion_imag
_atom_type_scat_source
C C 0.0033 0.0016 'International Tables Vol C Tables 4.2.6.8 and 6.1.1.4'
H H 0.0000 0.0000 'International Tables Vol C Tables 4.2.6.8 and 6.1.1.4'
B B 0.0013 0.0007 'International Tables Vol C Tables 4.2.6.8 and 6.1.1.4'
N N 0.0061 0.0033 'International Tables Vol C Tables 4.2.6.8 and 6.1.1.4'
F F 0.0171 0.0103 'International Tables Vol C Tables 4.2.6.8 and 6.1.1.4'

loop_
_geom_angle_atom_site_label_1
_geom_angle_atom_site_label_2
_geom_angle_atom_site_label_3
_geom_angle_site_symmetry_1
_geom_angle_site_symmetry_3
_geom_angle
_geom_angle_publ_flag
C1A N1A C41A . . 126.6(5) ?
C1A N1A C3A . . 110.3(5) ?
C41A N1A C3A . . 122.9(5) ?
C1B N1B C41B . . 125.0(4) ?
C1B N1B C3B . . 111.3(4) ?
C41B N1B C3B . . 123.6(4) ?
C1C N1C C41C . . 126.8(5) ?
C1C N1C C3C . . 109.7(5) ?
C41C N1C C3C . . 122.6(5) ?
C1D N1D C41D . . 127.2(4) ?
C1D N1D C3D . . 109.9(4) ?
C41D N1D C3D . . 122.4(4) ?
C2A B1A C3A . . 105.5(6) ?
C2A B1A C31A . . 131.1(6) ?
C3A B1A C31A . . 123.3(5) ?
C2B B1B C3B . . 106.4(5) ?
C2B B1B C31B . . 127.8(6) ?
C3B B1B C31B . . 125.7(5) ?
C2C B1C C3C . . 106.3(5) ?
C2C B1C C31C . . 129.5(6) ?
C3C B1C C31C . . 124.2(5) ?
C2D B1D C3D . . 104.9(5) ?
C2D B1D C31D . . 131.8(6) ?
C3D B1D C31D . . 123.3(5) ?
N1A C1A C2A . . 114.2(5) ?
N1A C1A C11A . . 120.8(6) ?
C2A C1A C11A . . 125.0(6) ?
C1A C2A B1A . . 107.2(6) ?
C1A C2A C21A . . 120.6(5) ?
B1A C2A C21A . . 132.2(6) ?
N1A C3A B1A . . 102.6(5) ?
N1A C3A H301 . . 111.2 ?
B1A C3A H301 . . 111.2 ?
N1A C3A H302 . . 111.2 ?
B1A C3A H302 . . 111.2 ?
H301 C3A H302 . . 109.2 ?
C13A C11A C1A . . 124.3(5) ?
C13A C11A C12A . . 59.5(4) ?
C1A C11A C12A . . 119.9(6) ?
C13A C11A H11A . . 114.1 ?
C1A C11A H11A . . 114.1 ?
C12A C11A H11A . . 114.1 ?
C13A C12A C11A . . 59.9(4) ?
C13A C12A H12A . . 117.8 ?
C11A C12A H12A . . 117.8 ?
C13A C12A H12B . . 117.8 ?
C11A C12A H12B . . 117.8 ?
H12A C12A H12B . . 114.9 ?
C12A C13A C11A . . 60.6(4) ?
C12A C13A H13A . . 117.7 ?
C11A C13A H13A . . 117.7 ?
C12A C13A H13B . . 117.7 ?
C11A C13A H13B . . 117.7 ?
H13A C13A H13B . . 114.8 ?
C22A C21A C2A . . 122.1(6) ?
C22A C21A C23A . . 59.7(5) ?
C2A C21A C23A . . 119.8(7) ?
C22A C21A H21A . . 114.7 ?
C2A C21A H21A . . 114.7 ?
C23A C21A H21A . . 114.7 ?
C23A C22A C21A . . 60.5(5) ?
C23A C22A H22A . . 117.7 ?
C21A C22A H22A . . 117.7 ?
C23A C22A H22B . . 117.7 ?
C21A C22A H22B . . 117.7 ?
H22A C22A H22B . . 114.8 ?
C22A C23A C21A . . 59.8(5) ?
C22A C23A H23A . . 117.8 ?
C21A C23A H23A . . 117.8 ?
C22A C23A H23B . . 117.8 ?
C21A C23A H23B . . 117.8 ?
H23A C23A H23B . . 114.9 ?
C32A C31A C36A . . 116.9(5) ?
C32A C31A B1A . . 120.3(5) ?
C36A C31A B1A . . 122.8(6) ?
C33A C32A C31A . . 121.3(5) ?
C33A C32A C37A . . 117.3(5) ?
C31A C32A C37A . . 121.4(5) ?
C32A C33A C34A . . 120.7(6) ?
C32A C33A H33A . . 119.6 ?
C34A C33A H33A . . 119.6 ?
C35A C34A C33A . . 119.3(6) ?
C35A C34A C38E . . 115.6(9) ?
C33A C34A C38E . . 124.8(10) ?
C35A C34A C38A . . 125.6(8) ?
C33A C34A C38A . . 115.0(8) ?
F6A C38A F4A . . 106.3(12) ?
F6A C38A F5A . . 107.1(13) ?
F4A C38A F5A . . 105.3(12) ?
F6A C38A C34A . . 111.5(12) ?
F4A C38A C34A . . 116.2(13) ?
F5A C38A C34A . . 109.9(13) ?
F6E C38E F4E . . 109.2(14) ?
F6E C38E F5E . . 105.9(15) ?
F4E C38E F5E . . 103.1(16) ?
F6E C38E C34A . . 117.3(13) ?
F4E C38E C34A . . 109.4(13) ?
F5E C38E C34A . . 111.0(16) ?
C34A C35A C36A . . 120.1(6) ?
C34A C35A H35A . . 120.0 ?
C36A C35A H35A . . 120.0 ?
C35A C36A C31A . . 121.6(6) ?
C35A C36A C39A . . 116.7(9) ?
C31A C36A C39A . . 121.7(9) ?
C35A C36A C39E . . 118.2(9) ?
C31A C36A C39E . . 120.1(9) ?
F8A C39A F9A . . 105.6(14) ?
F8A C39A F7A . . 106.3(13) ?
F9A C39A F7A . . 106.0(14) ?
F8A C39A C36A . . 111.6(16) ?
F9A C39A C36A . . 114.7(15) ?
F7A C39A C36A . . 111.9(15) ?
F8E C39E F9E . . 107.2(16) ?
F8E C39E F7E . . 102.9(16) ?
F9E C39E F7E . . 106.0(16) ?
F8E C39E C36A . . 114.3(16) ?
F9E C39E C36A . . 113.4(17) ?
F7E C39E C36A . . 112.1(16) ?
F3A C37A F1A . . 107.5(6) ?
F3A C37A F2A . . 106.0(5) ?
F1A C37A F2A . . 106.6(5) ?
F3A C37A C32A . . 112.6(5) ?
F1A C37A C32A . . 112.2(5) ?
F2A C37A C32A . . 111.5(6) ?
C42A C41A C46A . . 121.6(6) ?
C42A C41A N1A . . 119.8(6) ?
C46A C41A N1A . . 118.6(6) ?
C41A C42A C43A . . 117.5(7) ?
C41A C42A C47A . . 121.3(7) ?
C43A C42A C47A . . 121.2(7) ?
C44A C43A C42A . . 120.6(7) ?
C44A C43A H43A . . 119.7 ?
C42A C43A H43A . . 119.7 ?
C45A C44A C43A . . 120.4(7) ?
C45A C44A H44A . . 119.8 ?
C43A C44A H44A . . 119.8 ?
C44A C45A C46A . . 121.4(7) ?
C44A C45A H45A . . 119.3 ?
C46A C45A H45A . . 119.3 ?
C45A C46A C41A . . 118.5(7) ?
C45A C46A C48A . . 119.7(7) ?
C41A C46A C48A . . 121.8(6) ?
C42A C47A H47A . . 109.5 ?
C42A C47A H47B . . 109.5 ?
H47A C47A H47B . . 109.5 ?
C42A C47A H47C . . 109.5 ?
H47A C47A H47C . . 109.5 ?
H47B C47A H47C . . 109.5 ?
C46A C48A H48A . . 109.5 ?
C46A C48A H48B . . 109.5 ?
H48A C48A H48B . . 109.5 ?
C46A C48A H48C . . 109.5 ?
H48A C48A H48C . . 109.5 ?
H48B C48A H48C . . 109.5 ?
N1B C1B C2B . . 113.3(5) ?
N1B C1B C11B . . 116.1(5) ?
C2B C1B C11B . . 130.5(5) ?
C1B C2B B1B . . 106.1(5) ?
C1B C2B C21B . . 123.9(5) ?
B1B C2B C21B . . 130.0(5) ?
N1B C3B B1B . . 102.8(4) ?
N1B C3B H311 . . 111.2 ?
B1B C3B H311 . . 111.2 ?
N1B C3B H312 . . 111.2 ?
B1B C3B H312 . . 111.2 ?
H311 C3B H312 . . 109.1 ?
C1B C11B C13B . . 125.2(5) ?
C1B C11B C12B . . 119.2(5) ?
C13B C11B C12B . . 58.9(4) ?
C1B C11B H11B . . 114.1 ?
C13B C11B H11B . . 114.1 ?
C12B C11B H11B . . 114.1 ?
C13B C12B C11B . . 59.9(4) ?
C13B C12B H12C . . 117.8 ?
C11B C12B H12C . . 117.8 ?
C13B C12B H12D . . 117.8 ?
C11B C12B H12D . . 117.8 ?
H12C C12B H12D . . 114.9 ?
C12B C13B C11B . . 61.2(4) ?
C12B C13B H13C . . 117.7 ?
C11B C13B H13C . . 117.7 ?
C12B C13B H13D . . 117.7 ?
C11B C13B H13D . . 117.7 ?
H13C C13B H13D . . 114.8 ?
C2B C21B C23B . . 122.0(5) ?
C2B C21B C22B . . 121.5(5) ?
C23B C21B C22B . . 59.5(4) ?
C2B C21B H21B . . 114.3 ?
C23B C21B H21B . . 114.3 ?
C22B C21B H21B . . 114.3 ?
C23B C22B C21B . . 60.1(4) ?
C23B C22B H22C . . 117.8 ?
C21B C22B H22C . . 117.8 ?
C23B C22B H22D . . 117.8 ?
C21B C22B H22D . . 117.8 ?
H22C C22B H22D . . 114.9 ?
C22B C23B C21B . . 60.3(4) ?
C22B C23B H23C . . 117.7 ?
C21B C23B H23C . . 117.7 ?
C22B C23B H23D . . 117.7 ?
C21B C23B H23D . . 117.7 ?
H23C C23B H23D . . 114.9 ?
C32B C31B C36B . . 114.8(5) ?
C32B C31B B1B . . 123.7(5) ?
C36B C31B B1B . . 121.5(5) ?
C33B C32B C31B . . 122.6(6) ?
C33B C32B C37B . . 118.3(5) ?
C31B C32B C37B . . 119.1(5) ?
C34B C33B C32B . . 119.9(6) ?
C34B C33B H33B . . 120.0 ?
C32B C33B H33B . . 120.0 ?
C33B C34B C35B . . 120.2(6) ?
C33B C34B C38B . . 119.7(6) ?
C35B C34B C38B . . 120.1(6) ?
C36B C35B C34B . . 119.6(6) ?
C36B C35B H35B . . 120.2 ?
C34B C35B H35B . . 120.2 ?
C35B C36B C31B . . 122.9(5) ?
C35B C36B C39B . . 117.3(5) ?
C31B C36B C39B . . 119.8(5) ?
F1B C37B F2B . . 106.4(5) ?
F1B C37B F3B . . 105.8(6) ?
F2B C37B F3B . . 104.3(5) ?
F1B C37B C32B . . 114.5(5) ?
F2B C37B C32B . . 112.7(6) ?
F3B C37B C32B . . 112.4(5) ?
F5B C38B F6B . . 113.9(10) ?
F4F C38B F6F . . 111.8(17) ?
F4F C38B F5F . . 107.0(12) ?
F6F C38B F5F . . 94.7(13) ?
F5B C38B F4B . . 101.8(7) ?
F6B C38B F4B . . 102.0(9) ?
F4F C38B C34B . . 118.4(10) ?
F5B C38B C34B . . 112.8(7) ?
F6B C38B C34B . . 115.1(12) ?
F6F C38B C34B . . 110.8(17) ?
F5F C38B C34B . . 111.6(8) ?
F4B C38B C34B . . 109.6(6) ?
F7B C39B F8B . . 107.2(5) ?
F7B C39B F9B . . 105.3(4) ?
F8B C39B F9B . . 105.9(4) ?
F7B C39B C36B . . 112.2(5) ?
F8B C39B C36B . . 113.7(5) ?
F9B C39B C36B . . 111.9(5) ?
C42B C41B C46B . . 121.8(6) ?
C42B C41B N1B . . 118.8(6) ?
C46B C41B N1B . . 119.4(5) ?
C43B C42B C41B . . 118.9(6) ?
C43B C42B C47B . . 120.5(6) ?
C41B C42B C47B . . 120.5(6) ?
C42B C43B C44B . . 119.7(6) ?
C42B C43B H43B . . 120.2 ?
C44B C43B H43B . . 120.2 ?
C45B C44B C43B . . 120.3(6) ?
C45B C44B H44B . . 119.8 ?
C43B C44B H44B . . 119.8 ?
C44B C45B C46B . . 121.7(7) ?
C44B C45B H45B . . 119.1 ?
C46B C45B H45B . . 119.1 ?
C41B C46B C45B . . 117.5(6) ?
C41B C46B C48B . . 120.5(6) ?
C45B C46B C48B . . 121.9(6) ?
C42B C47B H47D . . 109.5 ?
C42B C47B H47E . . 109.5 ?
H47D C47B H47E . . 109.5 ?
C42B C47B H47F . . 109.5 ?
H47D C47B H47F . . 109.5 ?
H47E C47B H47F . . 109.5 ?
C46B C48B H48D . . 109.5 ?
C46B C48B H48E . . 109.5 ?
H48D C48B H48E . . 109.5 ?
C46B C48B H48F . . 109.5 ?
H48D C48B H48F . . 109.5 ?
H48E C48B H48F . . 109.5 ?
N1C C1C C2C . . 114.7(5) ?
N1C C1C C11C . . 120.6(5) ?
C2C C1C C11C . . 124.8(5) ?
C1C C2C C21C . . 119.6(5) ?
C1C C2C B1C . . 106.2(5) ?
C21C C2C B1C . . 134.0(6) ?
N1C C3C B1C . . 103.1(5) ?
N1C C3C H321 . . 111.1 ?
B1C C3C H321 . . 111.1 ?
N1C C3C H322 . . 111.1 ?
B1C C3C H322 . . 111.1 ?
H321 C3C H322 . . 109.1 ?
C12C C11C C1C . . 125.0(5) ?
C12C C11C C13C . . 59.4(4) ?
C1C C11C C13C . . 119.1(5) ?
C12C C11C H11C . . 114.1 ?
C1C C11C H11C . . 114.1 ?
C13C C11C H11C . . 114.1 ?
C13C C12C C11C . . 61.2(4) ?
C13C C12C H12E . . 117.7 ?
C11C C12C H12E . . 117.7 ?
C13C C12C H12F . . 117.7 ?
C11C C12C H12F . . 117.7 ?
H12E C12C H12F . . 114.8 ?
C12C C13C C11C . . 59.5(4) ?
C12C C13C H13E . . 117.8 ?
C11C C13C H13E . . 117.8 ?
C12C C13C H13F . . 117.8 ?
C11C C13C H13F . . 117.8 ?
H13E C13C H13F . . 115.0 ?
C2C C21C C23C . . 121.4(6) ?
C2C C21C C22C . . 121.2(5) ?
C23C C21C C22C . . 59.4(5) ?
C2C C21C H21C . . 114.6 ?
C23C C21C H21C . . 114.6 ?
C22C C21C H21C . . 114.6 ?
C23C C22C C21C . . 60.0(5) ?
C23C C22C H22E . . 117.8 ?
C21C C22C H22E . . 117.8 ?
C23C C22C H22F . . 117.8 ?
C21C C22C H22F . . 117.8 ?
H22E C22C H22F . . 114.9 ?
C22C C23C C21C . . 60.7(5) ?
C22C C23C H23E . . 117.7 ?
C21C C23C H23E . . 117.7 ?
C22C C23C H23F . . 117.7 ?
C21C C23C H23F . . 117.7 ?
H23E C23C H23F . . 114.8 ?
C36C C31C C32C . . 115.4(5) ?
C36C C31C B1C . . 121.8(5) ?
C32C C31C B1C . . 122.9(5) ?
C33C C32C C31C . . 122.3(5) ?
C33C C32C C37C . . 117.1(5) ?
C31C C32C C37C . . 120.5(5) ?
C32C C33C C34C . . 120.4(5) ?
C32C C33C H33C . . 119.8 ?
C34C C33C H33C . . 119.8 ?
C33C C34C C35C . . 119.8(5) ?
C33C C34C C38C . . 120.4(5) ?
C35C C34C C38C . . 119.8(5) ?
C36C C35C C34C . . 118.9(5) ?
C36C C35C H35C . . 120.5 ?
C34C C35C H35C . . 120.5 ?
C35C C36C C31C . . 123.1(5) ?
C35C C36C C39C . . 116.9(5) ?
C31C C36C C39C . . 119.9(5) ?
F2C C37C F3C . . 105.7(6) ?
F2C C37C F1C . . 105.1(5) ?
F3C C37C F1C . . 104.7(5) ?
F2C C37C C32C . . 115.1(5) ?
F3C C37C C32C . . 113.0(5) ?
F1C C37C C32C . . 112.3(6) ?
F5C C38C F6C . . 106.8(5) ?
F5C C38C F4C . . 106.2(5) ?
F6C C38C F4C . . 105.1(5) ?
F5C C38C C34C . . 113.8(5) ?
F6C C38C C34C . . 112.3(5) ?
F4C C38C C34C . . 111.9(5) ?
F8C C39C F9C . . 106.8(5) ?
F8C C39C F7C . . 105.7(5) ?
F9C C39C F7C . . 105.7(5) ?
F8C C39C C36C . . 113.8(5) ?
F9C C39C C36C . . 111.9(5) ?
F7C C39C C36C . . 112.3(5) ?
C46C C41C C42C . . 122.1(6) ?
C46C C41C N1C . . 119.1(6) ?
C42C C41C N1C . . 118.8(6) ?
C41C C42C C43C . . 118.0(7) ?
C41C C42C C47C . . 121.4(6) ?
C43C C42C C47C . . 120.5(7) ?
C44C C43C C42C . . 120.5(7) ?
C44C C43C H43C . . 119.8 ?
C42C C43C H43C . . 119.8 ?
C43C C44C C45C . . 120.7(7) ?
C43C C44C H44C . . 119.7 ?
C45C C44C H44C . . 119.7 ?
C44C C45C C46C . . 121.3(7) ?
C44C C45C H45C . . 119.4 ?
C46C C45C H45C . . 119.4 ?
C41C C46C C45C . . 117.4(7) ?
C41C C46C C48C . . 122.1(6) ?
C45C C46C C48C . . 120.4(7) ?
C42C C47C H47G . . 109.5 ?
C42C C47C H47H . . 109.5 ?
H47G C47C H47H . . 109.5 ?
C42C C47C H47I . . 109.5 ?
H47G C47C H47I . . 109.5 ?
H47H C47C H47I . . 109.5 ?
C46C C48C H48G . . 109.5 ?
C46C C48C H48H . . 109.5 ?
H48G C48C H48H . . 109.5 ?
C46C C48C H48I . . 109.5 ?
H48G C48C H48I . . 109.5 ?
H48H C48C H48I . . 109.5 ?
N1D C1D C2D . . 114.8(5) ?
N1D C1D C11D . . 120.7(5) ?
C2D C1D C11D . . 124.5(5) ?
C1D C2D C21D . . 120.5(5) ?
C1D C2D B1D . . 106.7(5) ?
C21D C2D B1D . . 132.7(5) ?
N1D C3D B1D . . 103.7(4) ?
N1D C3D H331 . . 111.0 ?
B1D C3D H331 . . 111.0 ?
N1D C3D H332 . . 111.0 ?
B1D C3D H332 . . 111.0 ?
H331 C3D H332 . . 109.0 ?
C1D C11D C13D . . 119.5(5) ?
C1D C11D C12D . . 124.5(5) ?
C13D C11D C12D . . 58.8(4) ?
C1D C11D H11D . . 114.3 ?
C13D C11D H11D . . 114.3 ?
C12D C11D H11D . . 114.3 ?
C13D C12D C11D . . 60.6(4) ?
C13D C12D H12G . . 117.7 ?
C11D C12D H12G . . 117.7 ?
C13D C12D H12H . . 117.7 ?
C11D C12D H12H . . 117.7 ?
H12G C12D H12H . . 114.8 ?
C12D C13D C11D . . 60.6(4) ?
C12D C13D H13G . . 117.7 ?
C11D C13D H13G . . 117.7 ?
C12D C13D H13H . . 117.7 ?
C11D C13D H13H . . 117.7 ?
H13G C13D H13H . . 114.8 ?
C2D C21D C22D . . 121.7(5) ?
C2D C21D C23D . . 121.2(5) ?
C22D C21D C23D . . 59.7(4) ?
C2D C21D H21D . . 114.5 ?
C22D C21D H21D . . 114.5 ?
C23D C21D H21D . . 114.5 ?
C23D C22D C21D . . 60.2(4) ?
C23D C22D H22G . . 117.7 ?
C21D C22D H22G . . 117.7 ?
C23D C22D H22H . . 117.7 ?
C21D C22D H22H . . 117.7 ?
H22G C22D H22H . . 114.9 ?
C22D C23D C21D . . 60.1(4) ?
C22D C23D H23G . . 117.8 ?
C21D C23D H23G . . 117.8 ?
C22D C23D H23H . . 117.8 ?
C21D C23D H23H . . 117.8 ?
H23G C23D H23H . . 114.9 ?
C36D C31D C32D . . 114.9(5) ?
C36D C31D B1D . . 123.6(5) ?
C32D C31D B1D . . 121.5(5) ?
C33D C32D C31D . . 122.2(5) ?
C33D C32D C37D . . 117.8(5) ?
C31D C32D C37D . . 120.0(5) ?
C34D C33D C32D . . 120.4(6) ?
C34D C33D H33D . . 119.8 ?
C32D C33D H33D . . 119.8 ?
C33D C34D C35D . . 119.4(5) ?
C33D C34D C38D . . 119.9(6) ?
C35D C34D C38D . . 120.7(5) ?
C36D C35D C34D . . 120.5(5) ?
C36D C35D H35D . . 119.7 ?
C34D C35D H35D . . 119.7 ?
C35D C36D C31D . . 122.6(5) ?
C35D C36D C39D . . 117.7(5) ?
C31D C36D C39D . . 119.7(5) ?
F1D C37D F3D . . 107.1(5) ?
F1D C37D F2D . . 106.8(4) ?
F3D C37D F2D . . 105.7(4) ?
F1D C37D C32D . . 113.4(5) ?
F3D C37D C32D . . 112.1(5) ?
F2D C37D C32D . . 111.3(5) ?
F5H C38D F6H . . 118.3(13) ?
F4D C38D F5D . . 107.5(10) ?
F4D C38D F6D . . 108.5(8) ?
F5D C38D F6D . . 99.6(7) ?
F5H C38D F4H . . 104.6(13) ?
F6H C38D F4H . . 95.7(12) ?
F4D C38D C34D . . 116.5(8) ?
F5H C38D C34D . . 116.2(12) ?
F6H C38D C34D . . 111.2(8) ?
F5D C38D C34D . . 110.6(7) ?
F6D C38D C34D . . 112.7(6) ?
F4H C38D C34D . . 107.9(8) ?
F9D C39D F7D . . 106.7(5) ?
F9D C39D F8D . . 106.0(5) ?
F7D C39D F8D . . 106.0(5) ?
F9D C39D C36D . . 114.3(5) ?
F7D C39D C36D . . 112.0(5) ?
F8D C39D C36D . . 111.2(5) ?
C42D C41D C46D . . 122.3(6) ?
C42D C41D N1D . . 119.5(5) ?
C46D C41D N1D . . 118.2(5) ?
C43D C42D C41D . . 117.6(6) ?
C43D C42D C47D . . 121.3(6) ?
C41D C42D C47D . . 121.1(5) ?
C44D C43D C42D . . 121.1(7) ?
C44D C43D H43D . . 119.5 ?
C42D C43D H43D . . 119.5 ?
C43D C44D C45D . . 120.2(7) ?
C43D C44D H44D . . 119.9 ?
C45D C44D H44D . . 119.9 ?
C46D C45D C44D . . 121.0(7) ?
C46D C45D H45D . . 119.5 ?
C44D C45D H45D . . 119.5 ?
C45D C46D C41D . . 117.8(7) ?
C45D C46D C48D . . 121.0(6) ?
C41D C46D C48D . . 121.2(6) ?
C42D C47D H47J . . 109.5 ?
C42D C47D H47K . . 109.5 ?
H47J C47D H47K . . 109.5 ?
C42D C47D H47L . . 109.5 ?
H47J C47D H47L . . 109.5 ?
H47K C47D H47L . . 109.5 ?
C46D C48D H48J . . 109.5 ?
C46D C48D H48K . . 109.5 ?
H48J C48D H48K . . 109.5 ?
C46D C48D H48L . . 109.5 ?
H48J C48D H48L . . 109.5 ?
H48K C48D H48L . . 109.5 ?

loop_
_geom_bond_atom_site_label_1
_geom_bond_atom_site_label_2
_geom_bond_site_symmetry_2
_geom_bond_distance
_geom_bond_publ_flag
N1A C1A . 1.358(8) ?
N1A C41A . 1.425(8) ?
N1A C3A . 1.475(7) ?
N1B C1B . 1.355(7) ?
N1B C41B . 1.430(7) ?
N1B C3B . 1.460(6) ?
N1C C1C . 1.372(7) ?
N1C C41C . 1.426(7) ?
N1C C3C . 1.473(7) ?
N1D C1D . 1.354(7) ?
N1D C41D . 1.433(7) ?
N1D C3D . 1.462(6) ?
B1A C2A . 1.483(9) ?
B1A C3A . 1.583(10) ?
B1A C31A . 1.599(9) ?
B1B C2B . 1.491(8) ?
B1B C3B . 1.557(9) ?
B1B C31B . 1.586(9) ?
B1C C2C . 1.490(9) ?
B1C C3C . 1.573(9) ?
B1C C31C . 1.596(9) ?
B1D C2D . 1.498(8) ?
B1D C3D . 1.571(9) ?
B1D C31D . 1.581(8) ?
C1A C2A . 1.384(9) ?
C1A C11A . 1.492(8) ?
C2A C21A . 1.501(9) ?
C3A H301 . 0.99 ?
C3A H302 . 0.99 ?
C11A C13A . 1.494(9) ?
C11A C12A . 1.505(9) ?
C11A H11A . 1.0 ?
C12A C13A . 1.489(9) ?
C12A H12A . 0.99 ?
C12A H12B . 0.99 ?
C13A H13A . 0.99 ?
C13A H13B . 0.99 ?
C21A C22A . 1.492(9) ?
C21A C23A . 1.501(11) ?
C21A H21A . 1.0 ?
C22A C23A . 1.489(10) ?
C22A H22A . 0.99 ?
C22A H22B . 0.99 ?
C23A H23A . 0.99 ?
C23A H23B . 0.99 ?
C31A C32A . 1.403(8) ?
C31A C36A . 1.412(8) ?
C32A C33A . 1.387(8) ?
C32A C37A . 1.503(8) ?
C33A C34A . 1.392(8) ?
C33A H33A . 0.95 ?
C34A C35A . 1.383(9) ?
C34A C38E . 1.488(16) ?
C34A C38A . 1.488(15) ?
C38A F6A . 1.328(15) ?
C38A F4A . 1.342(15) ?
C38A F5A . 1.345(14) ?
C38E F6E . 1.330(15) ?
C38E F4E . 1.337(15) ?
C38E F5E . 1.345(15) ?
C35A C36A . 1.394(8) ?
C35A H35A . 0.95 ?
C36A C39A . 1.475(16) ?
C36A C39E . 1.475(15) ?
C39A F8A . 1.334(15) ?
C39A F9A . 1.337(15) ?
C39A F7A . 1.347(15) ?
C39E F8E . 1.331(15) ?
C39E F9E . 1.340(15) ?
C39E F7E . 1.347(15) ?
C37A F3A . 1.333(7) ?
C37A F1A . 1.336(7) ?
C37A F2A . 1.344(7) ?
C41A C42A . 1.388(9) ?
C41A C46A . 1.405(9) ?
C42A C43A . 1.419(10) ?
C42A C47A . 1.503(9) ?
C43A C44A . 1.382(10) ?
C43A H43A . 0.95 ?
C44A C45A . 1.359(10) ?
C44A H44A . 0.95 ?
C45A C46A . 1.383(9) ?
C45A H45A . 0.95 ?
C46A C48A . 1.492(10) ?
C47A H47A . 0.98 ?
C47A H47B . 0.98 ?
C47A H47C . 0.98 ?
C48A H48A . 0.98 ?
C48A H48B . 0.98 ?
C48A H48C . 0.98 ?
C1B C2B . 1.402(8) ?
C1B C11B . 1.475(7) ?
C2B C21B . 1.493(8) ?
C3B H311 . 0.99 ?
C3B H312 . 0.99 ?
C11B C13B . 1.501(8) ?
C11B C12B . 1.520(7) ?
C11B H11B . 1.0 ?
C12B C13B . 1.485(9) ?
C12B H12C . 0.99 ?
C12B H12D . 0.99 ?
C13B H13C . 0.99 ?
C13B H13D . 0.99 ?
C21B C23B . 1.503(8) ?
C21B C22B . 1.506(8) ?
C21B H21B . 1.0 ?
C22B C23B . 1.494(8) ?
C22B H22C . 0.99 ?
C22B H22D . 0.99 ?
C23B H23C . 0.99 ?
C23B H23D . 0.99 ?
C31B C32B . 1.414(8) ?
C31B C36B . 1.414(8) ?
C32B C33B . 1.383(8) ?
C32B C37B . 1.488(9) ?
C33B C34B . 1.375(9) ?
C33B H33B . 0.95 ?
C34B C35B . 1.384(8) ?
C34B C38B . 1.489(9) ?
C35B C36B . 1.380(8) ?
C35B H35B . 0.95 ?
C36B C39B . 1.506(8) ?
C37B F1B . 1.317(7) ?
C37B F2B . 1.351(7) ?
C37B F3B . 1.352(7) ?
C38B F4F . 1.232(13) ?
C38B F5B . 1.301(9) ?
C38B F6B . 1.301(12) ?
C38B F6F . 1.344(15) ?
C38B F5F . 1.412(12) ?
C38B F4B . 1.413(9) ?
C39B F7B . 1.330(6) ?
C39B F8B . 1.329(7) ?
C39B F9B . 1.347(6) ?
C41B C42B . 1.388(8) ?
C41B C46B . 1.389(8) ?
C42B C43B . 1.375(9) ?
C42B C47B . 1.509(9) ?
C43B C44B . 1.399(9) ?
C43B H43B . 0.95 ?
C44B C45B . 1.351(9) ?
C44B H44B . 0.95 ?
C45B C46B . 1.386(8) ?
C45B H45B . 0.95 ?
C46B C48B . 1.509(8) ?
C47B H47D . 0.98 ?
C47B H47E . 0.98 ?
C47B H47F . 0.98 ?
C48B H48D . 0.98 ?
C48B H48E . 0.98 ?
C48B H48F . 0.98 ?
C1C C2C . 1.390(8) ?
C1C C11C . 1.483(8) ?
C2C C21C . 1.483(9) ?
C3C H321 . 0.99 ?
C3C H322 . 0.99 ?
C11C C12C . 1.482(8) ?
C11C C13C . 1.507(9) ?
C11C H11C . 1.0 ?
C12C C13C . 1.481(10) ?
C12C H12E . 0.99 ?
C12C H12F . 0.99 ?
C13C H13E . 0.99 ?
C13C H13F . 0.99 ?
C21C C23C . 1.493(10) ?
C21C C22C . 1.503(9) ?
C21C H21C . 1.0 ?
C22C C23C . 1.483(10) ?
C22C H22E . 0.99 ?
C22C H22F . 0.99 ?
C23C H23E . 0.99 ?
C23C H23F . 0.99 ?
C31C C36C . 1.413(8) ?
C31C C32C . 1.416(8) ?
C32C C33C . 1.377(8) ?
C32C C37C . 1.479(9) ?
C33C C34C . 1.387(8) ?
C33C H33C . 0.95 ?
C34C C35C . 1.401(8) ?
C34C C38C . 1.482(8) ?
C35C C36C . 1.386(8) ?
C35C H35C . 0.95 ?
C36C C39C . 1.508(8) ?
C37C F2C . 1.330(7) ?
C37C F3C . 1.335(7) ?
C37C F1C . 1.350(8) ?
C38C F5C . 1.330(7) ?
C38C F6C . 1.343(7) ?
C38C F4C . 1.357(7) ?
C39C F8C . 1.329(7) ?
C39C F9C . 1.335(7) ?
C39C F7C . 1.340(7) ?
C41C C46C . 1.386(9) ?
C41C C42C . 1.392(8) ?
C42C C43C . 1.399(10) ?
C42C C47C . 1.498(10) ?
C43C C44C . 1.353(11) ?
C43C H43C . 0.95 ?
C44C C45C . 1.378(11) ?
C44C H44C . 0.95 ?
C45C C46C . 1.387(9) ?
C45C H45C . 0.95 ?
C46C C48C . 1.516(9) ?
C47C H47G . 0.98 ?
C47C H47H . 0.98 ?
C47C H47I . 0.98 ?
C48C H48G . 0.98 ?
C48C H48H . 0.98 ?
C48C H48I . 0.98 ?
C1D C2D . 1.377(7) ?
C1D C11D . 1.489(7) ?
C2D C21D . 1.488(8) ?
C3D H331 . 0.99 ?
C3D H332 . 0.99 ?
C11D C13D . 1.492(8) ?
C11D C12D . 1.492(8) ?
C11D H11D . 1.0 ?
C12D C13D . 1.465(8) ?
C12D H12G . 0.99 ?
C12D H12H . 0.99 ?
C13D H13G . 0.99 ?
C13D H13H . 0.99 ?
C21D C22D . 1.503(8) ?
C21D C23D . 1.505(8) ?
C21D H21D . 1.0 ?
C22D C23D . 1.497(9) ?
C22D H22G . 0.99 ?
C22D H22H . 0.99 ?
C23D H23G . 0.99 ?
C23D H23H . 0.99 ?
C31D C36D . 1.417(8) ?
C31D C32D . 1.419(8) ?
C32D C33D . 1.386(8) ?
C32D C37D . 1.503(8) ?
C33D C34D . 1.379(8) ?
C33D H33D . 0.95 ?
C34D C35D . 1.383(8) ?
C34D C38D . 1.486(9) ?
C35D C36D . 1.373(8) ?
C35D H35D . 0.95 ?
C36D C39D . 1.504(8) ?
C37D F1D . 1.325(7) ?
C37D F3D . 1.332(7) ?
C37D F2D . 1.345(7) ?
C38D F4D . 1.261(11) ?
C38D F5H . 1.270(14) ?
C38D F6H . 1.338(12) ?
C38D F5D . 1.346(11) ?
C38D F6D . 1.358(9) ?
C38D F4H . 1.382(14) ?
C39D F9D . 1.325(7) ?
C39D F7D . 1.330(7) ?
C39D F8D . 1.346(7) ?
C41D C42D . 1.388(8) ?
C41D C46D . 1.402(8) ?
C42D C43D . 1.390(8) ?
C42D C47D . 1.501(8) ?
C43D C44D . 1.375(10) ?
C43D H43D . 0.95 ?
C44D C45D . 1.380(10) ?
C44D H44D . 0.95 ?
C45D C46D . 1.375(9) ?
C45D H45D . 0.95 ?
C46D C48D . 1.508(9) ?
C47D H47J . 0.98 ?
C47D H47K . 0.98 ?
C47D H47L . 0.98 ?
C48D H48J . 0.98 ?
C48D H48K . 0.98 ?
C48D H48L . 0.98 ?

loop_
_geom_torsion_atom_site_label_1
_geom_torsion_atom_site_label_2
_geom_torsion_atom_site_label_3
_geom_torsion_atom_site_label_4
_geom_torsion_site_symmetry_1
_geom_torsion_site_symmetry_2
_geom_torsion_site_symmetry_3
_geom_torsion_site_symmetry_4
_geom_torsion
_geom_torsion_publ_flag
C41A N1A C1A C2A . . . . 176.1(6) ?
C3A N1A C1A C2A . . . . 1.2(7) ?
C41A N1A C1A C11A . . . . -2.5(9) ?
C3A N1A C1A C11A . . . . -177.4(5) ?
N1A C1A C2A B1A . . . . -1.5(8) ?
C11A C1A C2A B1A . . . . 177.0(6) ?
N1A C1A C2A C21A . . . . 176.0(6) ?
C11A C1A C2A C21A . . . . -5.5(10) ?
C3A B1A C2A C1A . . . . 1.2(7) ?
C31A B1A C2A C1A . . . . -174.8(6) ?
C3A B1A C2A C21A . . . . -175.9(7) ?
C31A B1A C2A C21A . . . . 8.1(13) ?
C1A N1A C3A B1A . . . . -0.4(6) ?
C41A N1A C3A B1A . . . . -175.5(6) ?
C2A B1A C3A N1A . . . . -0.5(7) ?
C31A B1A C3A N1A . . . . 175.9(6) ?
N1A C1A C11A C13A . . . . -45.4(9) ?
C2A C1A C11A C13A . . . . 136.2(7) ?
N1A C1A C11A C12A . . . . -117.0(7) ?
C2A C1A C11A C12A . . . . 64.6(9) ?
C1A C11A C12A C13A . . . . 114.5(7) ?
C1A C11A C13A C12A . . . . -107.4(7) ?
C1A C2A C21A C22A . . . . -169.7(7) ?
B1A C2A C21A C22A . . . . 7.1(12) ?
C1A C2A C21A C23A . . . . -98.8(8) ?
B1A C2A C21A C23A . . . . 78.0(10) ?
C2A C21A C22A C23A . . . . 108.2(8) ?
C2A C21A C23A C22A . . . . -112.0(7) ?
C2A B1A C31A C32A . . . . 72.9(10) ?
C3A B1A C31A C32A . . . . -102.4(7) ?
C2A B1A C31A C36A . . . . -106.6(8) ?
C3A B1A C31A C36A . . . . 78.1(9) ?
C36A C31A C32A C33A . . . . 0.6(9) ?
B1A C31A C32A C33A . . . . -178.9(6) ?
C36A C31A C32A C37A . . . . -178.9(6) ?
B1A C31A C32A C37A . . . . 1.6(9) ?
C31A C32A C33A C34A . . . . -1.1(9) ?
C37A C32A C33A C34A . . . . 178.4(6) ?
C32A C33A C34A C35A . . . . 1.2(9) ?
C32A C33A C34A C38E . . . . -173.1(10) ?
C32A C33A C34A C38A . . . . 178.7(9) ?
C35A C34A C38A F6A . . . . 9.7(18) ?
C33A C34A C38A F6A . . . . -167.5(13) ?
C35A C34A C38A F4A . . . . 131.7(12) ?
C33A C34A C38A F4A . . . . -45.5(17) ?
C35A C34A C38A F5A . . . . -108.8(14) ?
C33A C34A C38A F5A . . . . 73.9(17) ?
C35A C34A C38E F6E . . . . -13.(2) ?
C33A C34A C38E F6E . . . . 161.1(14) ?
C35A C34A C38E F4E . . . . 111.6(14) ?
C33A C34A C38E F4E . . . . -73.9(18) ?
C35A C34A C38E F5E . . . . -135.2(17) ?
C33A C34A C38E F5E . . . . 39.(2) ?
C33A C34A C35A C36A . . . . -0.8(9) ?
C38E C34A C35A C36A . . . . 174.0(10) ?
C38A C34A C35A C36A . . . . -178.0(10) ?
C34A C35A C36A C31A . . . . 0.4(9) ?
C34A C35A C36A C39A . . . . -179.3(10) ?
C34A C35A C36A C39E . . . . -176.9(11) ?
C32A C31A C36A C35A . . . . -0.3(9) ?
B1A C31A C36A C35A . . . . 179.2(6) ?
C32A C31A C36A C39A . . . . 179.4(11) ?
B1A C31A C36A C39A . . . . -1.1(13) ?
C32A C31A C36A C39E . . . . 177.0(11) ?
B1A C31A C36A C39E . . . . -3.5(13) ?
C35A C36A C39A F8A . . . . 86.(2) ?
C31A C36A C39A F8A . . . . -94.(2) ?
C35A C36A C39A F9A . . . . -154.3(19) ?
C31A C36A C39A F9A . . . . 26.(2) ?
C35A C36A C39A F7A . . . . -33.(2) ?
C31A C36A C39A F7A . . . . 146.9(17) ?
C35A C36A C39E F8E . . . . 103.0(19) ?
C31A C36A C39E F8E . . . . -74.(2) ?
C35A C36A C39E F9E . . . . -133.8(19) ?
C31A C36A C39E F9E . . . . 49.(2) ?
C35A C36A C39E F7E . . . . -14.(2) ?
C31A C36A C39E F7E . . . . 169.(2) ?
C33A C32A C37A F3A . . . . -14.2(8) ?
C31A C32A C37A F3A . . . . 165.4(5) ?
C33A C32A C37A F1A . . . . -135.6(6) ?
C31A C32A C37A F1A . . . . 44.0(8) ?
C33A C32A C37A F2A . . . . 104.9(6) ?
C31A C32A C37A F2A . . . . -75.5(7) ?
C1A N1A C41A C42A . . . . -72.5(8) ?
C3A N1A C41A C42A . . . . 101.8(7) ?
C1A N1A C41A C46A . . . . 104.4(7) ?
C3A N1A C41A C46A . . . . -81.3(8) ?
C46A C41A C42A C43A . . . . -1.9(9) ?
N1A C41A C42A C43A . . . . 174.9(5) ?
C46A C41A C42A C47A . . . . 178.6(6) ?
N1A C41A C42A C47A . . . . -4.6(9) ?
C41A C42A C43A C44A . . . . -0.4(9) ?
C47A C42A C43A C44A . . . . 179.1(6) ?
C42A C43A C44A C45A . . . . 3.6(10) ?
C43A C44A C45A C46A . . . . -4.6(10) ?
C44A C45A C46A C41A . . . . 2.3(10) ?
C44A C45A C46A C48A . . . . -179.1(6) ?
C42A C41A C46A C45A . . . . 1.0(9) ?
N1A C41A C46A C45A . . . . -175.8(5) ?
C42A C41A C46A C48A . . . . -177.5(6) ?
N1A C41A C46A C48A . . . . 5.7(9) ?
C41B N1B C1B C2B . . . . -179.7(5) ?
C3B N1B C1B C2B . . . . -0.1(7) ?
C41B N1B C1B C11B . . . . -2.7(8) ?
C3B N1B C1B C11B . . . . 176.9(5) ?
N1B C1B C2B B1B . . . . 2.0(7) ?
C11B C1B C2B B1B . . . . -174.4(6) ?
N1B C1B C2B C21B . . . . -176.9(5) ?
C11B C1B C2B C21B . . . . 6.6(9) ?
C3B B1B C2B C1B . . . . -3.0(6) ?
C31B B1B C2B C1B . . . . 172.7(6) ?
C3B B1B C2B C21B . . . . 175.9(5) ?
C31B B1B C2B C21B . . . . -8.4(10) ?
C1B N1B C3B B1B . . . . -1.8(6) ?
C41B N1B C3B B1B . . . . 177.8(5) ?
C2B B1B C3B N1B . . . . 2.9(6) ?
C31B B1B C3B N1B . . . . -173.0(5) ?
N1B C1B C11B C13B . . . . 161.9(5) ?
C2B C1B C11B C13B . . . . -21.7(10) ?
N1B C1B C11B C12B . . . . -127.4(6) ?
C2B C1B C11B C12B . . . . 49.0(9) ?
C1B C11B C12B C13B . . . . -115.7(6) ?
C1B C11B C13B C12B . . . . 105.8(6) ?
C1B C2B C21B C23B . . . . 92.2(7) ?
B1B C2B C21B C23B . . . . -86.4(8) ?
C1B C2B C21B C22B . . . . 163.7(5) ?
B1B C2B C21B C22B . . . . -15.0(9) ?
C2B C21B C22B C23B . . . . -111.1(6) ?
C2B C21B C23B C22B . . . . 110.4(6) ?
C2B B1B C31B C32B . . . . 105.2(7) ?
C3B B1B C31B C32B . . . . -79.8(8) ?
C2B B1B C31B C36B . . . . -72.8(9) ?
C3B B1B C31B C36B . . . . 102.1(7) ?
C36B C31B C32B C33B . . . . 2.5(9) ?
B1B C31B C32B C33B . . . . -175.7(6) ?
C36B C31B C32B C37B . . . . -178.2(5) ?
B1B C31B C32B C37B . . . . 3.6(9) ?
C31B C32B C33B C34B . . . . -0.4(9) ?
C37B C32B C33B C34B . . . . -179.7(6) ?
C32B C33B C34B C35B . . . . -1.6(10) ?
C32B C33B C34B C38B . . . . 176.8(6) ?
C33B C34B C35B C36B . . . . 1.3(9) ?
C38B C34B C35B C36B . . . . -177.2(6) ?
C34B C35B C36B C31B . . . . 1.1(9) ?
C34B C35B C36B C39B . . . . 179.1(6) ?
C32B C31B C36B C35B . . . . -2.8(9) ?
B1B C31B C36B C35B . . . . 175.4(6) ?
C32B C31B C36B C39B . . . . 179.1(5) ?
B1B C31B C36B C39B . . . . -2.6(8) ?
C33B C32B C37B F1B . . . . 132.8(6) ?
C31B C32B C37B F1B . . . . -46.6(8) ?
C33B C32B C37B F2B . . . . -105.5(6) ?
C31B C32B C37B F2B . . . . 75.1(7) ?
C33B C32B C37B F3B . . . . 12.0(9) ?
C31B C32B C37B F3B . . . . -167.4(5) ?
C33B C34B C38B F4F . . . . 74.1(19) ?
C35B C34B C38B F4F . . . . -107.5(18) ?
C33B C34B C38B F5B . . . . 149.8(10) ?
C35B C34B C38B F5B . . . . -31.7(12) ?
C33B C34B C38B F6B . . . . -77.1(11) ?
C35B C34B C38B F6B . . . . 101.3(11) ?
C33B C34B C38B F6F . . . . -57.0(15) ?
C35B C34B C38B F6F . . . . 121.5(14) ?
C33B C34B C38B F5F . . . . -161.1(12) ?
C35B C34B C38B F5F . . . . 17.3(13) ?
C33B C34B C38B F4B . . . . 37.1(10) ?
C35B C34B C38B F4B . . . . -144.5(7) ?
C35B C36B C39B F7B . . . . 18.5(8) ?
C31B C36B C39B F7B . . . . -163.3(5) ?
C35B C36B C39B F8B . . . . 140.3(5) ?
C31B C36B C39B F8B . . . . -41.5(7) ?
C35B C36B C39B F9B . . . . -99.7(6) ?
C31B C36B C39B F9B . . . . 78.5(7) ?
C1B N1B C41B C42B . . . . -93.3(7) ?
C3B N1B C41B C42B . . . . 87.2(7) ?
C1B N1B C41B C46B . . . . 87.2(7) ?
C3B N1B C41B C46B . . . . -92.3(6) ?
C46B C41B C42B C43B . . . . -1.6(9) ?
N1B C41B C42B C43B . . . . 178.9(5) ?
C46B C41B C42B C47B . . . . -178.1(6) ?
N1B C41B C42B C47B . . . . 2.5(8) ?
C41B C42B C43B C44B . . . . 1.8(9) ?
C47B C42B C43B C44B . . . . 178.2(6) ?
C42B C43B C44B C45B . . . . -0.9(9) ?
C43B C44B C45B C46B . . . . -0.2(9) ?
C42B C41B C46B C45B . . . . 0.5(8) ?
N1B C41B C46B C45B . . . . -180.0(5) ?
C42B C41B C46B C48B . . . . 179.8(5) ?
N1B C41B C46B C48B . . . . -0.7(8) ?
C44B C45B C46B C41B . . . . 0.4(9) ?
C44B C45B C46B C48B . . . . -178.9(6) ?
C41C N1C C1C C2C . . . . -170.3(6) ?
C3C N1C C1C C2C . . . . -1.4(7) ?
C41C N1C C1C C11C . . . . 9.8(9) ?
C3C N1C C1C C11C . . . . 178.8(5) ?
N1C C1C C2C C21C . . . . -175.5(5) ?
C11C C1C C2C C21C . . . . 4.3(9) ?
N1C C1C C2C B1C . . . . 0.6(7) ?
C11C C1C C2C B1C . . . . -179.5(6) ?
C3C B1C C2C C1C . . . . 0.3(7) ?
C31C B1C C2C C1C . . . . 179.4(6) ?
C3C B1C C2C C21C . . . . 175.7(6) ?
C31C B1C C2C C21C . . . . -5.2(12) ?
C1C N1C C3C B1C . . . . 1.4(6) ?
C41C N1C C3C B1C . . . . 170.9(5) ?
C2C B1C C3C N1C . . . . -1.0(7) ?
C31C B1C C3C N1C . . . . 179.8(6) ?
N1C C1C C11C C12C . . . . 41.3(9) ?
C2C C1C C11C C12C . . . . -138.6(7) ?
N1C C1C C11C C13C . . . . 112.5(7) ?
C2C C1C C11C C13C . . . . -67.4(8) ?
C1C C11C C12C C13C . . . . 106.0(7) ?
C1C C11C C13C C12C . . . . -115.6(6) ?
C1C C2C C21C C23C . . . . 97.7(8) ?
B1C C2C C21C C23C . . . . -77.2(10) ?
C1C C2C C21C C22C . . . . 168.6(6) ?
B1C C2C C21C C22C . . . . -6.3(11) ?
C2C C21C C22C C23C . . . . -110.5(8) ?
C2C C21C C23C C22C . . . . 110.2(7) ?
C2C B1C C31C C36C . . . . -73.8(9) ?
C3C B1C C31C C36C . . . . 105.2(7) ?
C2C B1C C31C C32C . . . . 104.5(8) ?
C3C B1C C31C C32C . . . . -76.6(8) ?
C36C C31C C32C C33C . . . . 1.3(8) ?
B1C C31C C32C C33C . . . . -177.1(6) ?
C36C C31C C32C C37C . . . . -179.0(6) ?
B1C C31C C32C C37C . . . . 2.7(9) ?
C31C C32C C33C C34C . . . . 0.3(9) ?
C37C C32C C33C C34C . . . . -179.4(6) ?
C32C C33C C34C C35C . . . . -2.3(8) ?
C32C C33C C34C C38C . . . . 179.3(5) ?
C33C C34C C35C C36C . . . . 2.6(8) ?
C38C C34C C35C C36C . . . . -179.0(5) ?
C34C C35C C36C C31C . . . . -0.9(8) ?
C34C C35C C36C C39C . . . . 177.1(5) ?
C32C C31C C36C C35C . . . . -1.0(8) ?
B1C C31C C36C C35C . . . . 177.4(6) ?
C32C C31C C36C C39C . . . . -179.0(5) ?
B1C C31C C36C C39C . . . . -0.5(8) ?
C33C C32C C37C F2C . . . . 144.0(6) ?
C31C C32C C37C F2C . . . . -35.7(9) ?
C33C C32C C37C F3C . . . . 22.4(8) ?
C31C C32C C37C F3C . . . . -157.3(5) ?
C33C C32C C37C F1C . . . . -95.7(7) ?
C31C C32C C37C F1C . . . . 84.5(7) ?
C33C C34C C38C F5C . . . . -160.0(5) ?
C35C C34C C38C F5C . . . . 21.7(8) ?
C33C C34C C38C F6C . . . . 78.5(7) ?
C35C C34C C38C F6C . . . . -99.9(6) ?
C33C C34C C38C F4C . . . . -39.5(7) ?
C35C C34C C38C F4C . . . . 142.2(5) ?
C35C C36C C39C F8C . . . . 140.2(5) ?
C31C C36C C39C F8C . . . . -41.7(7) ?
C35C C36C C39C F9C . . . . -98.6(6) ?
C31C C36C C39C F9C . . . . 79.5(7) ?
C35C C36C C39C F7C . . . . 20.2(7) ?
C31C C36C C39C F7C . . . . -161.7(5) ?
C1C N1C C41C C46C . . . . 72.0(8) ?
C3C N1C C41C C46C . . . . -95.6(7) ?
C1C N1C C41C C42C . . . . -110.1(7) ?
C3C N1C C41C C42C . . . . 82.2(7) ?
C46C C41C C42C C43C . . . . -3.3(9) ?
N1C C41C C42C C43C . . . . 179.0(5) ?
C46C C41C C42C C47C . . . . 178.5(6) ?
N1C C41C C42C C47C . . . . 0.7(9) ?
C41C C42C C43C C44C . . . . 1.1(10) ?
C47C C42C C43C C44C . . . . 179.4(7) ?
C42C C43C C44C C45C . . . . 0.9(11) ?
C43C C44C C45C C46C . . . . -1.0(10) ?
C42C C41C C46C C45C . . . . 3.2(9) ?
N1C C41C C46C C45C . . . . -179.1(5) ?
C42C C41C C46C C48C . . . . -176.9(6) ?
N1C C41C C46C C48C . . . . 0.9(9) ?
C44C C45C C46C C41C . . . . -1.0(9) ?
C44C C45C C46C C48C . . . . 179.0(6) ?
C41D N1D C1D C2D . . . . 173.4(5) ?
C3D N1D C1D C2D . . . . 1.2(7) ?
C41D N1D C1D C11D . . . . -5.4(8) ?
C3D N1D C1D C11D . . . . -177.6(5) ?
N1D C1D C2D C21D . . . . 176.5(5) ?
C11D C1D C2D C21D . . . . -4.7(8) ?
N1D C1D C2D B1D . . . . -1.1(7) ?
C11D C1D C2D B1D . . . . 177.6(5) ?
C3D B1D C2D C1D . . . . 0.6(6) ?
C31D B1D C2D C1D . . . . -177.9(6) ?
C3D B1D C2D C21D . . . . -176.6(6) ?
C31D B1D C2D C21D . . . . 4.9(11) ?
C1D N1D C3D B1D . . . . -0.7(6) ?
C41D N1D C3D B1D . . . . -173.3(5) ?
C2D B1D C3D N1D . . . . 0.0(6) ?
C31D B1D C3D N1D . . . . 178.7(5) ?
N1D C1D C11D C13D . . . . -118.3(6) ?
C2D C1D C11D C13D . . . . 63.1(8) ?
N1D C1D C11D C12D . . . . -47.7(8) ?
C2D C1D C11D C12D . . . . 133.6(6) ?
C1D C11D C12D C13D . . . . -106.5(6) ?
C1D C11D C13D C12D . . . . 114.7(6) ?
C1D C2D C21D C22D . . . . -173.5(5) ?
B1D C2D C21D C22D . . . . 3.5(10) ?
C1D C2D C21D C23D . . . . -102.1(6) ?
B1D C2D C21D C23D . . . . 74.8(8) ?
C2D C21D C22D C23D . . . . 110.1(6) ?
C2D C21D C23D C22D . . . . -111.0(6) ?
C2D B1D C31D C36D . . . . -105.1(7) ?
C3D B1D C31D C36D . . . . 76.6(8) ?
C2D B1D C31D C32D . . . . 77.3(9) ?
C3D B1D C31D C32D . . . . -101.0(7) ?
C36D C31D C32D C33D . . . . 0.8(8) ?
B1D C31D C32D C33D . . . . 178.7(5) ?
C36D C31D C32D C37D . . . . 179.5(5) ?
B1D C31D C32D C37D . . . . -2.6(8) ?
C31D C32D C33D C34D . . . . -0.2(9) ?
C37D C32D C33D C34D . . . . -178.9(6) ?
C32D C33D C34D C35D . . . . -1.0(9) ?
C32D C33D C34D C38D . . . . 179.3(6) ?
C33D C34D C35D C36D . . . . 1.5(9) ?
C38D C34D C35D C36D . . . . -178.8(6) ?
C34D C35D C36D C31D . . . . -0.9(9) ?
C34D C35D C36D C39D . . . . -178.7(6) ?
C32D C31D C36D C35D . . . . -0.3(8) ?
B1D C31D C36D C35D . . . . -178.1(6) ?
C32D C31D C36D C39D . . . . 177.5(5) ?
B1D C31D C36D C39D . . . . -0.3(9) ?
C33D C32D C37D F1D . . . . -137.8(5) ?
C31D C32D C37D F1D . . . . 43.5(7) ?
C33D C32D C37D F3D . . . . -16.4(8) ?
C31D C32D C37D F3D . . . . 164.9(5) ?
C33D C32D C37D F2D . . . . 101.8(6) ?
C31D C32D C37D F2D . . . . -77.0(7) ?
C33D C34D C38D F4D . . . . -65.3(13) ?
C35D C34D C38D F4D . . . . 115.1(12) ?
C33D C34D C38D F5H . . . . 85.3(14) ?
C35D C34D C38D F5H . . . . -94.4(14) ?
C33D C34D C38D F6H . . . . -135.4(15) ?
C35D C34D C38D F6H . . . . 45.0(16) ?
C33D C34D C38D F5D . . . . 57.9(10) ?
C35D C34D C38D F5D . . . . -121.8(9) ?
C33D C34D C38D F6D . . . . 168.3(8) ?
C35D C34D C38D F6D . . . . -11.3(10) ?
C33D C34D C38D F4H . . . . -31.7(12) ?
C35D C34D C38D F4H . . . . 148.7(10) ?
C35D C36D C39D F9D . . . . -145.7(6) ?
C31D C36D C39D F9D . . . . 36.4(8) ?
C35D C36D C39D F7D . . . . 92.8(7) ?
C31D C36D C39D F7D . . . . -85.1(6) ?
C35D C36D C39D F8D . . . . -25.6(8) ?
C31D C36D C39D F8D . . . . 156.5(5) ?
C1D N1D C41D C42D . . . . -76.4(7) ?
C3D N1D C41D C42D . . . . 94.9(6) ?
C1D N1D C41D C46D . . . . 105.8(6) ?
C3D N1D C41D C46D . . . . -82.9(7) ?
C46D C41D C42D C43D . . . . -2.2(8) ?
N1D C41D C42D C43D . . . . -179.9(5) ?
C46D C41D C42D C47D . . . . 176.3(5) ?
N1D C41D C42D C47D . . . . -1.4(8) ?
C41D C42D C43D C44D . . . . 0.5(8) ?
C47D C42D C43D C44D . . . . -178.0(6) ?
C42D C43D C44D C45D . . . . 0.7(9) ?
C43D C44D C45D C46D . . . . -0.2(9) ?
C44D C45D C46D C41D . . . . -1.4(9) ?
C44D C45D C46D C48D . . . . 179.5(6) ?
C42D C41D C46D C45D . . . . 2.7(8) ?
N1D C41D C46D C45D . . . . -179.6(5) ?
C42D C41D C46D C48D . . . . -178.3(5) ?
N1D C41D C46D C48D . . . . -0.5(8) ?
